data_4128329
loop_
_publ_author_name
'Takano, Shinjiro'
'Ito, Shun'
'Tsukuda, Tatsuya'

_publ_section_title
;
 Efficient and Selective Conversion of Phosphine-Protected
 (MAu<sub>8</sub>)<sup>2+</sup> (M = Pd, Pt) Superatoms to
 Thiolate-Protected (MAu<sub>12</sub>)<sup>6+</sup> or Alkynyl-Protected
 (MAu<sub>12</sub>)<sup>4+</sup> Superatoms via Hydride Doping.
;
_journal_issue 40
_journal_name_full 'Journal of the American Chemical Society'
_journal_page_first 15994
_journal_page_last 16002
_journal_paper_doi 10.1021/jacs.9b08055
_journal_volume 141
_journal_year 2019
_chemical_formula_sum 'C112.5 H199 Au23 Pd S17'
_chemical_formula_weight 6733.35
_space_group_crystal_system triclinic
_space_group_IT_number 2
_space_group_name_Hall '-P 1'
_space_group_name_H-M_alt 'P -1'
_symmetry_space_group_name_Hall '-P 1'
_symmetry_space_group_name_H-M 'P -1'
_atom_sites_solution_hydrogens geom
_audit_creation_method SHELXL-2018/3
_cell_angle_alpha 92.2400(10)
_cell_angle_beta 108.4480(10)
_cell_angle_gamma 96.7850(10)
_cell_formula_units_Z 4
_cell_length_a 19.5656(3)
_cell_length_b 26.9697(3)
_cell_length_c 29.4945(4)
_cell_measurement_reflns_used 63829
_cell_measurement_temperature 93(2)
_cell_measurement_theta_max 72.940
_cell_measurement_theta_min 3.029
_cell_volume 14612.0(4)
_computing_structure_refinement 'SHELXL-2018/3 (Sheldrick, 2018)'
_diffrn_ambient_temperature 93(2)
_diffrn_detector_area_resol_mean 5.8140
_diffrn_measured_fraction_theta_full 0.981
_diffrn_measured_fraction_theta_max 0.981
_diffrn_measurement_device_type 'Rigaku AFC11 with Pilatus 200K'
_diffrn_measurement_method \w
_diffrn_radiation_type CuK\a
_diffrn_radiation_wavelength 1.54187
_diffrn_reflns_av_R_equivalents 0.0996
_diffrn_reflns_av_unetI/netI 0.0796
_diffrn_reflns_Laue_measured_fraction_full 0.981
_diffrn_reflns_Laue_measured_fraction_max 0.981
_diffrn_reflns_limit_h_max 23
_diffrn_reflns_limit_h_min -23
_diffrn_reflns_limit_k_max 32
_diffrn_reflns_limit_k_min -32
_diffrn_reflns_limit_l_max 35
_diffrn_reflns_limit_l_min -35
_diffrn_reflns_number 204497
_diffrn_reflns_point_group_measured_fraction_full 0.981
_diffrn_reflns_point_group_measured_fraction_max 0.981
_diffrn_reflns_theta_full 67.687
_diffrn_reflns_theta_max 68.253
_diffrn_reflns_theta_min 3.039
_diffrn_source 'Rotating anode'
_exptl_absorpt_coefficient_mu 45.609
_exptl_absorpt_correction_T_max 0.431
_exptl_absorpt_correction_T_min 0.021
_exptl_absorpt_correction_type analytical
_exptl_absorpt_process_details
;
CrysAlisPro 1.171.40.43a (Rigaku Oxford Diffraction, 2019)
Analytical numeric absorption correction using a multifaceted crystal
            model based on expressions derived by R.C. Clark & J.S. Reid.
(Clark, R. C. & Reid, J. S. (1995). Acta Cryst. A51, 887-897)
Empirical absorption correction using spherical harmonics,
 implemented in SCALE3 ABSPACK scaling algorithm.
;
_exptl_crystal_colour Black
_exptl_crystal_density_diffrn 3.061
_exptl_crystal_description Platelet
_exptl_crystal_F_000 12036
_exptl_crystal_size_max 0.186
_exptl_crystal_size_mid 0.082
_exptl_crystal_size_min 0.023
_refine_diff_density_max 6.324
_refine_diff_density_min -4.248
_refine_diff_density_rms 0.468
_refine_ls_extinction_method none
_refine_ls_goodness_of_fit_ref 1.046
_refine_ls_hydrogen_treatment constr
_refine_ls_matrix_type full
_refine_ls_number_parameters 2677
_refine_ls_number_reflns 52519
_refine_ls_number_restraints 619
_refine_ls_restrained_S_all 1.040
_refine_ls_R_factor_all 0.0805
_refine_ls_R_factor_gt 0.0673
_refine_ls_shift/su_max 0.001
_refine_ls_shift/su_mean 0.000
_refine_ls_structure_factor_coef Fsqd
_refine_ls_weighting_details 'w=1/[\s^2^(Fo^2^)+(0.0965P)^2^+456.0443P] where P=(Fo^2^+2Fc^2^)/3'
_refine_ls_weighting_scheme calc
_refine_ls_wR_factor_gt 0.1751
_refine_ls_wR_factor_ref 0.1860
_reflns_Friedel_coverage 0.000
_reflns_number_gt 42992
_reflns_number_total 52519
_reflns_threshold_expression 'I > 2\s(I)'
_cod_data_source_file ja9b08055_si_005.cif
_cod_data_source_block shelxs_sq
_cod_original_formula_sum 'C112.50 H199 Au23 Pd S17'
_cod_database_code 4128329
_shelx_shelxl_version_number 2018/3
_shelx_space_group_comment
;
The symmetry employed for this shelxl refinement is uniquely defined
by the following loop, which should always be used as a source of
symmetry information in preference to the above space-group names.
They are only intended as comments.
;
_oxdiff_exptl_absorpt_empirical_full_min 0.581
_oxdiff_exptl_absorpt_empirical_full_max 2.317
_oxdiff_exptl_absorpt_empirical_details
;
Empirical correction (ABSPACK) includes:
- Absorption correction using spherical harmonics
- Frame scaling
;

loop_
_space_group_symop_operation_xyz
'x, y, z'
'-x, -y, -z'

loop_
_atom_site_label
_atom_site_type_symbol
_atom_site_fract_x
_atom_site_fract_y
_atom_site_fract_z
_atom_site_U_iso_or_equiv
_atom_site_adp_type
_atom_site_occupancy
_atom_site_site_symmetry_order
_atom_site_calc_flag
_atom_site_refinement_flags_posn
_atom_site_refinement_flags_adp
_atom_site_refinement_flags_occupancy
_atom_site_disorder_assembly
_atom_site_disorder_group
Au1 Au 0.23545(4) 0.41708(3) 0.29999(3) 0.02915(16) Uani 1 1 d . . . . .
Au2 Au 0.13896(4) 0.38356(3) 0.34520(3) 0.02871(15) Uani 1 1 d . . . . .
Au3 Au 0.21647(4) 0.48259(3) 0.36602(3) 0.02892(16) Uani 1 1 d . . . . .
Au4 Au 0.07462(4) 0.46484(3) 0.35976(3) 0.02732(15) Uani 1 1 d . . . . .
Au5 Au 0.01333(4) 0.53496(3) 0.29320(3) 0.02684(15) Uani 1 1 d . . . . .
Au6 Au -0.04376(4) 0.43784(3) 0.27087(3) 0.02579(15) Uani 1 1 d . . . . .
Au7 Au -0.07875(4) 0.50715(3) 0.20443(3) 0.02649(15) Uani 1 1 d . . . . .
Au8 Au 0.00371(4) 0.43044(3) 0.19104(3) 0.02579(15) Uani 1 1 d . . . . .
Au9 Au 0.07442(4) 0.52944(3) 0.21816(3) 0.02645(15) Uani 1 1 d . . . . .
Au10 Au 0.10510(4) 0.47075(3) 0.14451(3) 0.02742(15) Uani 1 1 d . . . . .
Au11 Au 0.14008(4) 0.39733(3) 0.20387(3) 0.02658(15) Uani 1 1 d . . . . .
Au12 Au 0.20661(4) 0.49285(3) 0.23369(3) 0.02734(15) Uani 1 1 d . . . . .
Au13 Au 0.02795(4) 0.33877(3) 0.25203(3) 0.02855(15) Uani 1 1 d . . . . .
Au14 Au 0.18030(4) 0.57524(3) 0.31404(3) 0.03065(16) Uani 1 1 d . . . . .
Au15 Au 0.22114(4) 0.35240(3) 0.44953(3) 0.03418(17) Uani 1 1 d . . . . .
Au16 Au 0.32366(4) 0.45885(3) 0.47000(3) 0.03304(17) Uani 1 1 d . . . . .
Au17 Au -0.07788(4) 0.47734(3) 0.35480(3) 0.02949(16) Uani 1 1 d . . . . .
Au18 Au -0.14719(4) 0.55153(3) 0.26946(3) 0.03258(17) Uani 1 1 d . . . . .
Au19 Au -0.03496(4) 0.61780(3) 0.21857(3) 0.03050(16) Uani 1 1 d . . . . .
Au20 Au -0.04651(4) 0.51330(3) 0.09707(3) 0.02877(16) Uani 1 1 d . . . . .
Au21 Au 0.03327(4) 0.36915(3) 0.10125(3) 0.02829(15) Uani 1 1 d . . . . .
Au22 Au 0.22184(4) 0.41995(3) 0.12930(3) 0.03313(17) Uani 1 1 d . . . . .
Au23 Au 0.32812(4) 0.43973(3) 0.23328(3) 0.03439(17) Uani 1 1 d . . . . .
Au24 Au 0.62974(4) 0.05686(3) 0.32425(3) 0.03238(17) Uani 1 1 d . . . . .
Au25 Au 0.60999(4) 0.09577(3) 0.23818(3) 0.03223(17) Uani 1 1 d . . . . .
Au26 Au 0.50899(4) 0.10175(3) 0.28679(3) 0.03132(16) Uani 1 1 d . . . . .
Au27 Au 0.46466(4) 0.07842(3) 0.18952(3) 0.03206(16) Uani 1 1 d . . . . .
Au28 Au 0.46799(4) -0.01820(3) 0.14610(3) 0.03331(17) Uani 1 1 d . . . . .
Au29 Au 0.36077(4) -0.00898(3) 0.18341(3) 0.03304(17) Uani 1 1 d . . . . .
Au30 Au 0.38033(4) -0.10131(3) 0.15561(3) 0.03449(17) Uani 1 1 d . . . . .
Au31 Au 0.53136(4) -0.08390(3) 0.21385(3) 0.03219(17) Uani 1 1 d . . . . .
Au32 Au 0.42611(4) -0.06982(3) 0.25773(3) 0.03109(16) Uani 1 1 d . . . . .
Au33 Au 0.54850(4) -0.12200(3) 0.30630(3) 0.03254(17) Uani 1 1 d . . . . .
Au34 Au 0.64322(4) -0.04533(3) 0.30049(3) 0.03279(17) Uani 1 1 d . . . . .
Au35 Au 0.53962(4) -0.02735(3) 0.33934(3) 0.03085(16) Uani 1 1 d . . . . .
Au36 Au 0.64759(4) -0.00180(3) 0.20212(3) 0.03641(18) Uani 1 1 d . . . . .
Au37 Au 0.38804(4) 0.02794(3) 0.29291(3) 0.03192(17) Uani 1 1 d . . . . .
Au38 Au 0.68103(5) 0.21711(3) 0.26651(3) 0.03875(19) Uani 1 1 d . . . . .
Au39 Au 0.57245(5) 0.22167(3) 0.32557(3) 0.03742(18) Uani 1 1 d . . . . .
Au40 Au 0.36744(5) 0.05081(4) 0.08685(3) 0.0448(2) Uani 1 1 d . . . . .
Au41 Au 0.26438(6) -0.05284(4) 0.08503(4) 0.0540(3) Uani 1 1 d . . . . .
Au42 Au 0.25227(4) -0.10104(3) 0.19050(3) 0.03564(18) Uani 1 1 d . . . . .
Au43 Au 0.42728(4) -0.19500(3) 0.22530(3) 0.03376(17) Uani 1 1 d . . . . .
Au44 Au 0.65879(5) -0.15373(3) 0.26239(3) 0.03975(19) Uani 1 1 d . . . . .
Au45 Au 0.69082(5) -0.11813(3) 0.38080(3) 0.0423(2) Uani 1 1 d . . . . .
Au46 Au 0.68548(4) -0.00282(3) 0.41231(3) 0.03491(17) Uani 1 1 d . . . . .
Pd1 Pd 0.10761(7) 0.45444(5) 0.27964(4) 0.0265(3) Uani 1 1 d . . . . .
Pd2 Pd 0.52191(7) 0.01054(5) 0.24769(5) 0.0307(3) Uani 1 1 d . . . . .
S1 S 0.1250(3) 0.31216(18) 0.38720(18) 0.0362(10) Uani 1 1 d . . . . .
S2 S 0.3231(3) 0.38840(18) 0.51162(17) 0.0375(10) Uani 1 1 d . . . . .
S3 S 0.3196(2) 0.52630(17) 0.42481(16) 0.0310(9) Uani 1 1 d . . . . .
S4 S 0.0270(2) 0.48455(16) 0.42009(16) 0.0298(9) Uani 1 1 d . . . . .
S5 S -0.1864(2) 0.47582(16) 0.29308(16) 0.0308(9) Uani 1 1 d . . . . .
S6 S -0.1279(3) 0.63146(19) 0.2477(2) 0.0417(11) Uani 1 1 d . . . . .
S7 S 0.0504(2) 0.60711(15) 0.18219(16) 0.0285(9) Uani 1 1 d . . . . .
S8 S 0.0997(3) 0.59099(17) 0.35480(16) 0.0319(9) Uani 1 1 d . . . . .
S9 S 0.2573(2) 0.57462(17) 0.26887(17) 0.0335(9) Uani 1 1 d . . . . .
S10 S -0.0783(3) 0.35066(16) 0.26694(16) 0.0313(9) Uani 1 1 d . . . . .
S11 S 0.1219(2) 0.31416(16) 0.22812(16) 0.0301(9) Uani 1 1 d . . . . .
S12 S -0.1419(2) 0.52468(17) 0.12560(15) 0.0305(9) Uani 1 1 d . . . . .
S13 S 0.0500(2) 0.50171(17) 0.06992(15) 0.0301(9) Uani 1 1 d . . . . .
S14 S -0.0710(2) 0.38617(16) 0.11602(15) 0.0268(8) Uani 1 1 d . . . . .
S15 S 0.1372(3) 0.35468(19) 0.08466(17) 0.0356(10) Uani 1 1 d . . . . .
S16 S 0.3144(3) 0.48532(19) 0.16695(17) 0.0368(10) Uani 1 1 d . . . . .
S17 S 0.3366(3) 0.38485(18) 0.29170(17) 0.0350(10) Uani 1 1 d . . . . .
S18 S 0.6917(3) 0.15323(19) 0.21605(18) 0.0387(11) Uani 1 1 d . . . . .
S19 S 0.6634(3) 0.27883(18) 0.3163(2) 0.0401(11) Uani 1 1 d . . . . .
S20 S 0.4839(3) 0.16377(18) 0.33514(18) 0.0381(10) Uani 1 1 d . . . . .
S21 S 0.3969(3) 0.12623(19) 0.13175(18) 0.0375(10) Uani 1 1 d . . . . .
S22 S 0.3287(4) -0.0210(3) 0.0363(2) 0.0651(18) Uani 1 1 d . . . . .
S23 S 0.1785(4) -0.0871(2) 0.1159(2) 0.066(2) Uani 1 1 d . . . . .
S24 S 0.3189(2) -0.11918(17) 0.26570(17) 0.0335(10) Uani 1 1 d . . . . .
S25 S 0.5735(3) -0.00824(18) 0.1232(2) 0.0403(11) Uani 1 1 d . . . . .
S26 S 0.7370(3) -0.00213(18) 0.2755(2) 0.0386(11) Uani 1 1 d . . . . .
S27 S 0.3123(3) 0.05152(17) 0.22167(18) 0.0360(10) Uani 1 1 d . . . . .
S28 S 0.4499(2) 0.00106(16) 0.36654(17) 0.0325(9) Uani 1 1 d . . . . .
S29 S 0.3540(3) -0.18970(16) 0.14807(17) 0.0334(10) Uani 1 1 d . . . . .
S30 S 0.4969(3) -0.20610(17) 0.30277(18) 0.0345(10) Uani 1 1 d . . . . .
S31 S 0.5775(3) -0.15426(17) 0.18638(18) 0.0346(10) Uani 1 1 d . . . . .
S32 S 0.7453(4) -0.1592(3) 0.3352(2) 0.0636(18) Uani 1 1 d . . . . .
S33 S 0.6546(3) -0.07951(18) 0.43848(19) 0.0392(11) Uani 1 1 d . . . . .
S34 S 0.7299(2) 0.07322(17) 0.39342(17) 0.0338(10) Uani 1 1 d . . . . .
C1A C 0.1652(13) 0.2620(7) 0.3639(8) 0.043(5) Uani 1 1 d . . . . .
H1A H 0.200326 0.277179 0.348238 0.051 Uiso 1 1 calc R U . . .
C1B C 0.2054(13) 0.2330(8) 0.4064(8) 0.042(5) Uani 1 1 d . . . . .
H1B1 H 0.171830 0.220434 0.423722 0.050 Uiso 1 1 calc R U . . .
H1B2 H 0.246789 0.255390 0.429155 0.050 Uiso 1 1 calc R U . . .
C1C C 0.2335(13) 0.1883(8) 0.3862(10) 0.050(6) Uani 1 1 d . . . . .
H1C1 H 0.270527 0.201549 0.371749 0.060 Uiso 1 1 calc R U . . .
H1C2 H 0.257363 0.168650 0.412943 0.060 Uiso 1 1 calc R U . . .
C1D C 0.1732(15) 0.1536(9) 0.3485(8) 0.058(6) Uani 1 1 d D . . . .
H1D1 H 0.194438 0.127200 0.335348 0.070 Uiso 1 1 calc R U . . .
H1D2 H 0.138669 0.137136 0.363424 0.070 Uiso 1 1 calc R U . . .
C1E C 0.1335(11) 0.1832(6) 0.3087(7) 0.041(5) Uani 1 1 d D . . . .
H1E1 H 0.092208 0.160846 0.285696 0.049 Uiso 1 1 calc R U . . .
H1E2 H 0.166799 0.195953 0.291240 0.049 Uiso 1 1 calc R U . . .
C1F C 0.1046(12) 0.2276(8) 0.3277(8) 0.044(5) Uani 1 1 d D . . . .
H1F1 H 0.080171 0.246628 0.300560 0.052 Uiso 1 1 calc R U . . .
H1F2 H 0.068189 0.214713 0.342758 0.052 Uiso 1 1 calc R U . . .
C2A C 0.3939(12) 0.3526(9) 0.5027(9) 0.047(5) Uani 1 1 d . . . . .
H2A H 0.443006 0.370483 0.521754 0.057 Uiso 1 1 calc R U . . .
C2B C 0.3885(13) 0.3468(9) 0.4488(9) 0.047(5) Uani 1 1 d . . . . .
H2B1 H 0.339694 0.329450 0.429637 0.057 Uiso 1 1 calc R U . . .
H2B2 H 0.394759 0.380307 0.436977 0.057 Uiso 1 1 calc R U . . .
C2C C 0.4475(14) 0.3164(9) 0.4422(8) 0.048(5) Uani 1 1 d . . . . .
H2C1 H 0.442679 0.311987 0.407763 0.058 Uiso 1 1 calc R U . . .
H2C2 H 0.496503 0.334448 0.459689 0.058 Uiso 1 1 calc R U . . .
C2D C 0.4379(11) 0.2659(8) 0.4614(9) 0.045(5) Uani 1 1 d . . . . .
H2D1 H 0.477738 0.247317 0.459521 0.054 Uiso 1 1 calc R U . . .
H2D2 H 0.391486 0.246577 0.440739 0.054 Uiso 1 1 calc R U . . .
C2E C 0.4374(14) 0.2687(9) 0.5129(8) 0.050(6) Uani 1 1 d . . . . .
H2E1 H 0.425107 0.234472 0.521556 0.060 Uiso 1 1 calc R U . . .
H2E2 H 0.486805 0.282140 0.534474 0.060 Uiso 1 1 calc R U . . .
C2F C 0.3839(14) 0.3013(9) 0.5208(8) 0.048(5) Uani 1 1 d . . . . .
H2F1 H 0.390308 0.305185 0.555525 0.058 Uiso 1 1 calc R U . . .
H2F2 H 0.333727 0.284650 0.504039 0.058 Uiso 1 1 calc R U . . .
C3A C 0.2897(10) 0.5756(7) 0.4540(7) 0.039(5) Uani 1 1 d D . . . .
H3A H 0.264737 0.596291 0.427952 0.046 Uiso 1 1 calc R U . . .
C3B C 0.3548(10) 0.6110(7) 0.4879(8) 0.039(5) Uani 1 1 d D . . . .
H3B1 H 0.382024 0.592051 0.514254 0.047 Uiso 1 1 calc R U . . .
H3B2 H 0.387829 0.622859 0.470047 0.047 Uiso 1 1 calc R U . . .
C3C C 0.3323(14) 0.6557(8) 0.5092(10) 0.051(6) Uani 1 1 d . . . . .
H3C1 H 0.309084 0.676788 0.483507 0.061 Uiso 1 1 calc R U . . .
H3C2 H 0.375573 0.676279 0.532187 0.061 Uiso 1 1 calc R U . . .
C3D C 0.2785(13) 0.6368(10) 0.5350(10) 0.058(7) Uani 1 1 d . . . . .
H3D1 H 0.303534 0.618222 0.562313 0.070 Uiso 1 1 calc R U . . .
H3D2 H 0.261769 0.665778 0.547887 0.070 Uiso 1 1 calc R U . . .
C3E C 0.2124(13) 0.6024(11) 0.5012(9) 0.057(6) Uani 1 1 d . . . . .
H3E1 H 0.180613 0.589171 0.519501 0.068 Uiso 1 1 calc R U . . .
H3E2 H 0.184040 0.621909 0.475901 0.068 Uiso 1 1 calc R U . . .
C3F C 0.2355(10) 0.5599(8) 0.4787(7) 0.035(4) Uani 1 1 d . . . . .
H3F1 H 0.191921 0.540359 0.454999 0.042 Uiso 1 1 calc R U . . .
H3F2 H 0.256743 0.537642 0.503702 0.042 Uiso 1 1 calc R U . . .
C4A C 0.0303(11) 0.4282(8) 0.4531(7) 0.034(4) Uani 1 1 d . . . . .
H4A H 0.019972 0.397762 0.430260 0.040 Uiso 1 1 calc R U . . .
C4B C 0.1067(9) 0.4312(8) 0.4892(8) 0.037(4) Uani 1 1 d . . . . .
H4B1 H 0.143006 0.432087 0.472212 0.044 Uiso 1 1 calc R U . . .
H4B2 H 0.117962 0.462129 0.510923 0.044 Uiso 1 1 calc R U . . .
C4C C 0.1102(12) 0.3859(10) 0.5180(8) 0.047(6) Uani 1 1 d D . . . .
H4C1 H 0.160163 0.386912 0.540592 0.057 Uiso 1 1 calc R U . . .
H4C2 H 0.099185 0.355133 0.496011 0.057 Uiso 1 1 calc R U . . .
C4D C 0.0561(10) 0.3838(9) 0.5462(7) 0.039(5) Uani 1 1 d D . . . .
H4D1 H 0.059446 0.353522 0.564341 0.047 Uiso 1 1 calc R U . . .
H4D2 H 0.068632 0.413533 0.569507 0.047 Uiso 1 1 calc R U . . .
C4E C -0.0206(11) 0.3824(9) 0.5125(9) 0.046(5) Uani 1 1 d . . . . .
H4E1 H -0.053932 0.384559 0.531499 0.055 Uiso 1 1 calc R U . . .
H4E2 H -0.035505 0.350118 0.492650 0.055 Uiso 1 1 calc R U . . .
C4F C -0.0274(10) 0.4263(9) 0.4791(7) 0.036(4) Uani 1 1 d . . . . .
H4F1 H -0.076632 0.421746 0.455037 0.043 Uiso 1 1 calc R U . . .
H4F2 H -0.020829 0.458412 0.498378 0.043 Uiso 1 1 calc R U . . .
C5A C -0.2531(10) 0.4931(7) 0.3217(6) 0.028(4) Uani 1 1 d . . . . .
H5A H -0.280626 0.460991 0.326135 0.033 Uiso 1 1 calc R U . . .
C5B C -0.3070(12) 0.5205(9) 0.2880(9) 0.047(5) Uani 1 1 d . . . . .
H5B1 H -0.328068 0.500391 0.256787 0.056 Uiso 1 1 calc R U . . .
H5B2 H -0.281835 0.552658 0.282599 0.056 Uiso 1 1 calc R U . . .
C5C C -0.3687(14) 0.5309(10) 0.3077(9) 0.052(6) Uani 1 1 d . . . . .
H5C1 H -0.401053 0.551835 0.286181 0.063 Uiso 1 1 calc R U . . .
H5C2 H -0.398024 0.498996 0.309567 0.063 Uiso 1 1 calc R U . . .
C5D C -0.3336(11) 0.5583(9) 0.3576(9) 0.046(5) Uani 1 1 d . . . . .
H5D1 H -0.309590 0.591705 0.354297 0.055 Uiso 1 1 calc R U . . .
H5D2 H -0.372557 0.563513 0.371372 0.055 Uiso 1 1 calc R U . . .
C5E C -0.2793(13) 0.5320(11) 0.3919(10) 0.057(7) Uani 1 1 d . . . . .
H5E1 H -0.303831 0.500431 0.399036 0.069 Uiso 1 1 calc R U . . .
H5E2 H -0.256633 0.553334 0.422345 0.069 Uiso 1 1 calc R U . . .
C5F C -0.2193(12) 0.5202(9) 0.3701(9) 0.046(5) Uani 1 1 d . . . . .
H5F1 H -0.189918 0.551817 0.367609 0.055 Uiso 1 1 calc R U . . .
H5F2 H -0.186552 0.499366 0.391430 0.055 Uiso 1 1 calc R U . . .
C6A C -0.2052(12) 0.6345(9) 0.1903(10) 0.049(6) Uani 1 1 d . . . . .
H6A H -0.201139 0.611309 0.164282 0.059 Uiso 1 1 calc R U . . .
C6B C -0.2776(12) 0.6219(11) 0.1974(12) 0.062(7) Uani 1 1 d . . . . .
H6B1 H -0.278356 0.642050 0.225960 0.075 Uiso 1 1 calc R U . . .
H6B2 H -0.284457 0.586074 0.203468 0.075 Uiso 1 1 calc R U . . .
C6C C -0.3398(15) 0.6318(14) 0.1542(12) 0.080(9) Uani 1 1 d . . . . .
H6C1 H -0.342373 0.608781 0.126578 0.096 Uiso 1 1 calc R U . . .
H6C2 H -0.386059 0.624491 0.161223 0.096 Uiso 1 1 calc R U . . .
C6D C -0.3321(13) 0.6845(10) 0.1408(13) 0.068(8) Uani 1 1 d . . . . .
H6D1 H -0.336290 0.707555 0.166483 0.081 Uiso 1 1 calc R U . . .
H6D2 H -0.371664 0.688157 0.110896 0.081 Uiso 1 1 calc R U . . .
C6E C -0.2570(15) 0.6986(10) 0.1334(11) 0.061(7) Uani 1 1 d . . . . .
H6E1 H -0.255045 0.678427 0.105188 0.073 Uiso 1 1 calc R U . . .
H6E2 H -0.250591 0.734463 0.127324 0.073 Uiso 1 1 calc R U . . .
C6F C -0.1974(12) 0.6889(8) 0.1773(9) 0.046(5) Uani 1 1 d . . . . .
H6F1 H -0.197304 0.711439 0.204681 0.055 Uiso 1 1 calc R U . . .
H6F2 H -0.149979 0.697104 0.171967 0.055 Uiso 1 1 calc R U . . .
C7A C 0.1256(9) 0.6577(6) 0.2080(7) 0.033(4) Uani 1 1 d D . . . .
H7A H 0.151407 0.651671 0.241998 0.039 Uiso 1 1 calc R U . . .
C7B C 0.0985(11) 0.7078(6) 0.2068(7) 0.037(4) Uani 1 1 d D . . . .
H7B1 H 0.067822 0.708643 0.227767 0.045 Uiso 1 1 calc R U . . .
H7B2 H 0.067955 0.712096 0.173733 0.045 Uiso 1 1 calc R U . . .
C7C C 0.1617(10) 0.7516(7) 0.2237(7) 0.034(4) Uani 1 1 d . . . . .
H7C1 H 0.141584 0.783755 0.219618 0.041 Uiso 1 1 calc R U . . .
H7C2 H 0.187879 0.750181 0.258293 0.041 Uiso 1 1 calc R U . . .
C7D C 0.2154(13) 0.7500(8) 0.1959(9) 0.046(5) Uani 1 1 d . . . . .
H7D1 H 0.191535 0.756626 0.162120 0.055 Uiso 1 1 calc R U . . .
H7D2 H 0.257571 0.776352 0.209991 0.055 Uiso 1 1 calc R U . . .
C7E C 0.2415(12) 0.6990(8) 0.1975(7) 0.040(5) Uani 1 1 d . . . . .
H7E1 H 0.273795 0.697826 0.177611 0.049 Uiso 1 1 calc R U . . .
H7E2 H 0.270162 0.694170 0.230875 0.049 Uiso 1 1 calc R U . . .
C7F C 0.1790(10) 0.6572(7) 0.1794(7) 0.036(4) Uani 1 1 d D . . . .
H7F1 H 0.198125 0.624667 0.181741 0.043 Uiso 1 1 calc R U . . .
H7F2 H 0.152714 0.660461 0.145151 0.043 Uiso 1 1 calc R U . . .
C8A C 0.0834(10) 0.6557(7) 0.3425(7) 0.033(4) Uani 1 1 d . . . . .
H8A H 0.069808 0.659272 0.307247 0.040 Uiso 1 1 calc R U . . .
C8B C 0.0229(12) 0.6687(7) 0.3605(9) 0.042(5) Uani 1 1 d . . . . .
H8B1 H 0.037232 0.665033 0.395430 0.050 Uiso 1 1 calc R U . . .
H8B2 H -0.021252 0.644416 0.344743 0.050 Uiso 1 1 calc R U . . .
C8C C 0.0047(12) 0.7212(8) 0.3515(9) 0.052(6) Uani 1 1 d D . . . .
H8C1 H -0.034345 0.727842 0.364648 0.062 Uiso 1 1 calc R U . . .
H8C2 H -0.012442 0.725116 0.316592 0.062 Uiso 1 1 calc R U . . .
C8D C 0.0744(13) 0.7581(9) 0.3764(10) 0.058(7) Uani 1 1 d D . . . .
H8D1 H 0.065247 0.792634 0.368985 0.069 Uiso 1 1 calc R U . . .
H8D2 H 0.087864 0.756559 0.411596 0.069 Uiso 1 1 calc R U . . .
C8E C 0.1373(12) 0.7454(6) 0.3598(9) 0.044(5) Uani 1 1 d D . . . .
H8E1 H 0.181553 0.769056 0.376980 0.053 Uiso 1 1 calc R U . . .
H8E2 H 0.125286 0.749589 0.325123 0.053 Uiso 1 1 calc R U . . .
C8F C 0.1532(11) 0.6915(6) 0.3691(8) 0.044(5) Uani 1 1 d D . . . .
H8F1 H 0.193169 0.684186 0.357132 0.052 Uiso 1 1 calc R U . . .
H8F2 H 0.167952 0.687201 0.403857 0.052 Uiso 1 1 calc R U . . .
C9A C 0.3515(10) 0.5753(7) 0.3086(7) 0.033(4) Uani 1 1 d . . . . .
H9A H 0.358441 0.541792 0.321437 0.040 Uiso 1 1 calc R U . . .
C9B C 0.3993(13) 0.5875(11) 0.2775(10) 0.055(6) Uani 1 1 d . . . . .
H9B1 H 0.390090 0.619816 0.263516 0.067 Uiso 1 1 calc R U . . .
H9B2 H 0.387994 0.561062 0.250981 0.067 Uiso 1 1 calc R U . . .
C9C C 0.4792(13) 0.5908(10) 0.3091(11) 0.063(8) Uani 1 1 d . . . . .
H9C1 H 0.511029 0.598235 0.289298 0.076 Uiso 1 1 calc R U . . .
H9C2 H 0.488053 0.558020 0.322238 0.076 Uiso 1 1 calc R U . . .
C9D C 0.4986(12) 0.6320(11) 0.3510(9) 0.055(6) Uani 1 1 d . . . . .
H9D1 H 0.549937 0.633003 0.371289 0.066 Uiso 1 1 calc R U . . .
H9D2 H 0.492230 0.665166 0.338232 0.066 Uiso 1 1 calc R U . . .
C9E C 0.4493(12) 0.6201(10) 0.3800(10) 0.055(6) Uani 1 1 d . . . . .
H9E1 H 0.460567 0.646597 0.406494 0.066 Uiso 1 1 calc R U . . .
H9E2 H 0.458849 0.588039 0.394371 0.066 Uiso 1 1 calc R U . . .
C9F C 0.3671(11) 0.6160(7) 0.3499(7) 0.037(4) Uani 1 1 d . . . . .
H9F1 H 0.336593 0.606928 0.370203 0.045 Uiso 1 1 calc R U . . .
H9F2 H 0.355856 0.648453 0.336916 0.045 Uiso 1 1 calc R U . . .
C10A C -0.0733(11) 0.3318(7) 0.3264(7) 0.033(4) Uani 1 1 d . . . . .
H10A H -0.029821 0.351048 0.351211 0.039 Uiso 1 1 calc R U . . .
C10B C -0.0691(10) 0.2751(6) 0.3272(7) 0.029(4) Uani 1 1 d . . . . .
H10B H -0.111523 0.256655 0.301710 0.035 Uiso 1 1 calc R U . . .
H10C H -0.024451 0.267881 0.320759 0.035 Uiso 1 1 calc R U . . .
C10C C -0.0683(11) 0.2574(8) 0.3755(8) 0.043(5) Uani 1 1 d . . . . .
H10D H -0.066434 0.220876 0.375087 0.052 Uiso 1 1 calc R U . . .
H10E H -0.024178 0.274281 0.400643 0.052 Uiso 1 1 calc R U . . .
C10D C -0.1337(13) 0.2683(10) 0.3870(8) 0.047(5) Uani 1 1 d . . . . .
H10F H -0.129855 0.258241 0.419554 0.057 Uiso 1 1 calc R U . . .
H10G H -0.177330 0.248123 0.364026 0.057 Uiso 1 1 calc R U . . .
C10E C -0.1427(12) 0.3229(8) 0.3850(8) 0.041(5) Uani 1 1 d . . . . .
H10H H -0.102793 0.342969 0.411041 0.049 Uiso 1 1 calc R U . . .
H10I H -0.189372 0.328075 0.389705 0.049 Uiso 1 1 calc R U . . .
C10F C -0.1417(12) 0.3404(8) 0.3365(8) 0.044(5) Uani 1 1 d . . . . .
H10J H -0.184148 0.322066 0.310888 0.052 Uiso 1 1 calc R U . . .
H10K H -0.146368 0.376501 0.335964 0.052 Uiso 1 1 calc R U . . .
C11A C 0.0748(11) 0.2697(7) 0.1733(6) 0.032(3) Uani 1 1 d . U . . .
H11A H 0.043775 0.287785 0.147205 0.038 Uiso 1 1 calc R U . . .
C11B C 0.0268(13) 0.2266(7) 0.1872(8) 0.042(4) Uani 1 1 d . U . . .
H11B H -0.011076 0.240092 0.197749 0.051 Uiso 1 1 calc R U . . .
H11C H 0.057054 0.209282 0.213666 0.051 Uiso 1 1 calc R U . . .
C11C C -0.0090(13) 0.1895(7) 0.1417(8) 0.043(4) Uani 1 1 d . U . . .
H11D H -0.041561 0.206715 0.116213 0.051 Uiso 1 1 calc R U . . .
H11E H -0.038872 0.160923 0.149465 0.051 Uiso 1 1 calc R U . . .
C11D C 0.0498(13) 0.1698(9) 0.1232(10) 0.055(5) Uani 1 1 d . U . . .
H11F H 0.080100 0.150420 0.147783 0.066 Uiso 1 1 calc R U . . .
H11G H 0.025771 0.147117 0.093794 0.066 Uiso 1 1 calc R U . . .
C11E C 0.0971(14) 0.2123(9) 0.1126(9) 0.052(5) Uani 1 1 d . U . . .
H11H H 0.067380 0.229969 0.086077 0.062 Uiso 1 1 calc R U . . .
H11I H 0.135201 0.199183 0.102017 0.062 Uiso 1 1 calc R U . . .
C11F C 0.1333(12) 0.2497(8) 0.1573(8) 0.041(4) Uani 1 1 d . U . . .
H11J H 0.164639 0.232646 0.183518 0.049 Uiso 1 1 calc R U . . .
H11K H 0.164070 0.277734 0.149539 0.049 Uiso 1 1 calc R U . . .
C12A C -0.2151(11) 0.4722(8) 0.1009(7) 0.035(4) Uani 1 1 d . . . . .
H12A H -0.194531 0.439878 0.106796 0.042 Uiso 1 1 calc R U . . .
C12B C -0.2510(10) 0.4748(8) 0.0465(7) 0.035(4) Uani 1 1 d . . . . .
H12B H -0.267738 0.507814 0.040310 0.042 Uiso 1 1 calc R U . . .
H12C H -0.214777 0.471055 0.029952 0.042 Uiso 1 1 calc R U . . .
C12C C -0.3152(12) 0.4335(11) 0.0267(10) 0.057(7) Uani 1 1 d . . . . .
H12D H -0.337807 0.435738 -0.008135 0.068 Uiso 1 1 calc R U . . .
H12E H -0.298140 0.400407 0.031605 0.068 Uiso 1 1 calc R U . . .
C12D C -0.3708(13) 0.4385(12) 0.0518(9) 0.059(7) Uani 1 1 d . . . . .
H12F H -0.412041 0.411210 0.039058 0.071 Uiso 1 1 calc R U . . .
H12G H -0.389954 0.470854 0.045360 0.071 Uiso 1 1 calc R U . . .
C12E C -0.3363(11) 0.4361(11) 0.1059(8) 0.050(6) Uani 1 1 d . . . . .
H12H H -0.373042 0.440554 0.121807 0.060 Uiso 1 1 calc R U . . .
H12I H -0.321242 0.402579 0.112183 0.060 Uiso 1 1 calc R U . . .
C12F C -0.2719(11) 0.4751(7) 0.1270(8) 0.037(4) Uani 1 1 d . . . . .
H12J H -0.249342 0.470374 0.161410 0.045 Uiso 1 1 calc R U . . .
H12K H -0.287874 0.508646 0.124596 0.045 Uiso 1 1 calc R U . . .
C13A C 0.1034(10) 0.5628(6) 0.0726(6) 0.026(4) Uani 1 1 d . . . . .
H13A H 0.101785 0.585366 0.099857 0.032 Uiso 1 1 calc R U . . .
C13B C 0.1835(10) 0.5554(7) 0.0781(8) 0.040(5) Uani 1 1 d D . . . .
H13B H 0.205591 0.540981 0.108915 0.048 Uiso 1 1 calc R U . . .
H13C H 0.184175 0.531703 0.051787 0.048 Uiso 1 1 calc R U . . .
C13C C 0.2278(11) 0.6060(8) 0.0768(9) 0.045(5) Uani 1 1 d D . . . .
H13D H 0.230184 0.628632 0.104682 0.054 Uiso 1 1 calc R U . . .
H13E H 0.278088 0.600897 0.079272 0.054 Uiso 1 1 calc R U . . .
C13D C 0.1939(12) 0.6302(7) 0.0308(7) 0.038(4) Uani 1 1 d . . . . .
H13F H 0.222106 0.663358 0.031510 0.045 Uiso 1 1 calc R U . . .
H13G H 0.195278 0.609042 0.003014 0.045 Uiso 1 1 calc R U . . .
C13E C 0.1167(12) 0.6363(7) 0.0255(8) 0.041(5) Uani 1 1 d . . . . .
H13H H 0.095147 0.652161 -0.004538 0.049 Uiso 1 1 calc R U . . .
H13I H 0.115542 0.658593 0.052647 0.049 Uiso 1 1 calc R U . . .
C13F C 0.0725(10) 0.5861(8) 0.0243(7) 0.033(4) Uani 1 1 d . . . . .
H13J H 0.074472 0.563498 -0.002336 0.039 Uiso 1 1 calc R U . . .
H13K H 0.021059 0.590459 0.018937 0.039 Uiso 1 1 calc R U . . .
C14A C -0.1187(9) 0.3283(6) 0.1301(6) 0.029(3) Uani 1 1 d D . . . .
H14A H -0.084376 0.314109 0.157700 0.035 Uiso 1 1 calc R U . . .
C14B C -0.1439(12) 0.2897(8) 0.0870(8) 0.042(5) Uani 1 1 d . . . . .
H14B H -0.101535 0.279725 0.079329 0.051 Uiso 1 1 calc R U . . .
H14C H -0.175376 0.303933 0.058672 0.051 Uiso 1 1 calc R U . . .
C14C C -0.1864(13) 0.2444(8) 0.1001(10) 0.051(5) Uani 1 1 d . . . . .
H14D H -0.153182 0.229510 0.127142 0.061 Uiso 1 1 calc R U . . .
H14E H -0.203713 0.218949 0.072353 0.061 Uiso 1 1 calc R U . . .
C14D C -0.2517(13) 0.2570(10) 0.1140(9) 0.058(6) Uani 1 1 d D . . . .
H14F H -0.276759 0.226300 0.122342 0.070 Uiso 1 1 calc R U . . .
H14G H -0.286725 0.270327 0.086693 0.070 Uiso 1 1 calc R U . . .
C14E C -0.2249(13) 0.2961(8) 0.1572(8) 0.048(5) Uani 1 1 d D . . . .
H14H H -0.192753 0.281695 0.185142 0.057 Uiso 1 1 calc R U . . .
H14I H -0.266906 0.305572 0.165705 0.057 Uiso 1 1 calc R U . . .
C14F C -0.1827(10) 0.3430(8) 0.1450(8) 0.039(4) Uani 1 1 d D . . . .
H14J H -0.215728 0.358778 0.118494 0.047 Uiso 1 1 calc R U . . .
H14K H -0.164078 0.367733 0.173310 0.047 Uiso 1 1 calc R U . . .
C15A C 0.1216(10) 0.3712(7) 0.0215(7) 0.037(4) Uani 1 1 d D . . . .
H15A H 0.101467 0.403704 0.017109 0.044 Uiso 1 1 calc R U . . .
C15B C 0.1951(12) 0.3766(10) 0.0129(7) 0.045(5) Uani 1 1 d . . . . .
H15B H 0.228832 0.403642 0.035370 0.055 Uiso 1 1 calc R U . . .
H15C H 0.216406 0.344980 0.019140 0.055 Uiso 1 1 calc R U . . .
C15C C 0.1867(16) 0.3886(12) -0.0386(8) 0.062(8) Uani 1 1 d . . . . .
H15D H 0.168534 0.421301 -0.044577 0.075 Uiso 1 1 calc R U . . .
H15E H 0.234248 0.390593 -0.044110 0.075 Uiso 1 1 calc R U . . .
C15D C 0.1329(16) 0.3471(12) -0.0720(9) 0.064(8) Uani 1 1 d . . . . .
H15F H 0.153230 0.315115 -0.067182 0.077 Uiso 1 1 calc R U . . .
H15G H 0.125400 0.354718 -0.105631 0.077 Uiso 1 1 calc R U . . .
C15E C 0.0594(12) 0.3415(9) -0.0629(8) 0.052(6) Uani 1 1 d . . . . .
H15H H 0.037564 0.372818 -0.069650 0.062 Uiso 1 1 calc R U . . .
H15I H 0.025983 0.314014 -0.084971 0.062 Uiso 1 1 calc R U . . .
C15F C 0.0678(12) 0.3304(8) -0.0119(7) 0.046(5) Uani 1 1 d D . . . .
H15J H 0.085319 0.297572 -0.005666 0.055 Uiso 1 1 calc R U . . .
H15K H 0.020218 0.328931 -0.006428 0.055 Uiso 1 1 calc R U . . .
C16A C 0.3951(10) 0.4775(8) 0.1483(7) 0.037(4) Uani 1 1 d . . . . .
H16A H 0.406426 0.442388 0.152393 0.044 Uiso 1 1 calc R U . . .
C16B C 0.3760(12) 0.4878(10) 0.0948(8) 0.051(6) Uani 1 1 d . . . . .
H16B H 0.337962 0.461118 0.074964 0.062 Uiso 1 1 calc R U . . .
H16C H 0.356478 0.520170 0.089887 0.062 Uiso 1 1 calc R U . . .
C16C C 0.4435(13) 0.4897(12) 0.0790(10) 0.061(7) Uani 1 1 d . . . . .
H16D H 0.457129 0.455564 0.078209 0.073 Uiso 1 1 calc R U . . .
H16E H 0.431386 0.500498 0.045973 0.073 Uiso 1 1 calc R U . . .
C16D C 0.5080(14) 0.5248(11) 0.1114(9) 0.057(6) Uani 1 1 d . . . . .
H16F H 0.498004 0.559789 0.107107 0.068 Uiso 1 1 calc R U . . .
H16G H 0.551158 0.520924 0.101636 0.068 Uiso 1 1 calc R U . . .
C16E C 0.5257(12) 0.5157(12) 0.1647(9) 0.059(7) Uani 1 1 d D . . . .
H16H H 0.545923 0.483708 0.170457 0.070 Uiso 1 1 calc R U . . .
H16I H 0.563108 0.542913 0.184236 0.070 Uiso 1 1 calc R U . . .
C16F C 0.4580(10) 0.5136(8) 0.1807(9) 0.046(5) Uani 1 1 d D . . . .
H16J H 0.470252 0.503366 0.213834 0.055 Uiso 1 1 calc R U . . .
H16K H 0.443289 0.547491 0.180710 0.055 Uiso 1 1 calc R U . . .
C17A C 0.4159(11) 0.4044(9) 0.3446(8) 0.043(5) Uani 1 1 d . . . . .
H17A H 0.416049 0.378999 0.368391 0.052 Uiso 1 1 calc R U . . .
C17B C 0.4165(11) 0.4555(9) 0.3691(6) 0.044(5) Uani 1 1 d D . . . .
H17B H 0.372945 0.455150 0.379297 0.053 Uiso 1 1 calc R U . . .
H17C H 0.415304 0.481611 0.346238 0.053 Uiso 1 1 calc R U . . .
C17C C 0.4857(9) 0.4676(9) 0.4130(7) 0.044(5) Uani 1 1 d D . . . .
H17D H 0.485696 0.500841 0.428513 0.053 Uiso 1 1 calc R U . . .
H17E H 0.484832 0.442456 0.436402 0.053 Uiso 1 1 calc R U . . .
C17D C 0.5535(12) 0.4680(10) 0.4007(9) 0.049(6) Uani 1 1 d . . . . .
H17F H 0.596033 0.475193 0.430213 0.059 Uiso 1 1 calc R U . . .
H17G H 0.556621 0.494891 0.379154 0.059 Uiso 1 1 calc R U . . .
C17E C 0.5549(13) 0.4184(12) 0.3763(10) 0.063(7) Uani 1 1 d . . . . .
H17H H 0.557956 0.392268 0.399218 0.076 Uiso 1 1 calc R U . . .
H17I H 0.598603 0.420205 0.366030 0.076 Uiso 1 1 calc R U . . .
C17F C 0.4853(12) 0.4039(9) 0.3317(9) 0.045(5) Uani 1 1 d . . . . .
H17J H 0.485662 0.427710 0.307044 0.054 Uiso 1 1 calc R U . . .
H17K H 0.485939 0.369989 0.317782 0.054 Uiso 1 1 calc R U . . .
C18A C 0.7798(12) 0.1299(8) 0.2404(9) 0.047(4) Uani 1 1 d . U . . .
H18A H 0.773088 0.093586 0.229305 0.056 Uiso 1 1 calc R U . . .
C18B C 0.8090(12) 0.1347(8) 0.2956(9) 0.046(3) Uani 1 1 d . U . . .
H18B H 0.817930 0.170481 0.307411 0.056 Uiso 1 1 calc R U . . .
H18C H 0.772097 0.117386 0.308199 0.056 Uiso 1 1 calc R U . . .
C18C C 0.8795(12) 0.1118(9) 0.3140(10) 0.049(4) Uani 1 1 d . U . . .
H18D H 0.869992 0.075350 0.304720 0.059 Uiso 1 1 calc R U . . .
H18E H 0.899012 0.116923 0.349376 0.059 Uiso 1 1 calc R U . . .
C18D C 0.9354(13) 0.1372(9) 0.2921(10) 0.050(4) Uani 1 1 d . U . . .
H18F H 0.948154 0.172944 0.304137 0.061 Uiso 1 1 calc R U . . .
H18G H 0.980331 0.121248 0.302758 0.061 Uiso 1 1 calc R U . . .
C18E C 0.9068(12) 0.1333(8) 0.2375(10) 0.050(4) Uani 1 1 d . U . . .
H18H H 0.896293 0.097626 0.225027 0.060 Uiso 1 1 calc R U . . .
H18I H 0.944092 0.150211 0.225014 0.060 Uiso 1 1 calc R U . . .
C18F C 0.8364(12) 0.1582(9) 0.2202(10) 0.049(4) Uani 1 1 d . U . . .
H18J H 0.817384 0.155887 0.184761 0.059 Uiso 1 1 calc R U . . .
H18K H 0.846600 0.194028 0.232165 0.059 Uiso 1 1 calc R U . . .
C19A C 0.6164(14) 0.3256(10) 0.2779(11) 0.059(7) Uani 1 1 d . . . . .
H19A H 0.608349 0.351591 0.300110 0.071 Uiso 1 1 calc R U . . .
C19B C 0.5432(13) 0.3054(9) 0.2439(10) 0.057(6) Uani 1 1 d D . . . .
H19B H 0.510830 0.292839 0.262050 0.068 Uiso 1 1 calc R U . . .
H19C H 0.547307 0.277155 0.222953 0.068 Uiso 1 1 calc R U . . .
C19C C 0.5106(14) 0.3467(9) 0.2132(10) 0.060(7) Uani 1 1 d D . . . .
H19D H 0.464111 0.332039 0.188798 0.072 Uiso 1 1 calc R U . . .
H19E H 0.499629 0.372317 0.233911 0.072 Uiso 1 1 calc R U . . .
C19D C 0.5601(14) 0.3721(12) 0.1881(9) 0.066(7) Uani 1 1 d D . . . .
H19F H 0.567874 0.347536 0.164944 0.080 Uiso 1 1 calc R U . . .
H19G H 0.537314 0.399375 0.170122 0.080 Uiso 1 1 calc R U . . .
C19E C 0.6321(13) 0.3932(10) 0.2248(10) 0.063(7) Uani 1 1 d D . . . .
H19H H 0.624573 0.419568 0.246319 0.075 Uiso 1 1 calc R U . . .
H19I H 0.665280 0.408600 0.208376 0.075 Uiso 1 1 calc R U . . .
C19F C 0.6670(12) 0.3519(7) 0.2546(9) 0.042(5) Uani 1 1 d . . . . .
H19J H 0.679129 0.327283 0.233553 0.050 Uiso 1 1 calc R U . . .
H19K H 0.712679 0.366802 0.279575 0.050 Uiso 1 1 calc R U . . .
C20A C 0.3973(10) 0.1844(7) 0.2969(8) 0.038(4) Uani 1 1 d . . . . .
H20A H 0.355605 0.158613 0.296117 0.045 Uiso 1 1 calc R U . . .
C20B C 0.3960(13) 0.1914(9) 0.2463(8) 0.046(5) Uani 1 1 d . . . . .
H20B H 0.398949 0.158865 0.230849 0.055 Uiso 1 1 calc R U . . .
H20C H 0.439430 0.214846 0.247134 0.055 Uiso 1 1 calc R U . . .
C20C C 0.3285(12) 0.2116(8) 0.2162(9) 0.053(6) Uani 1 1 d D . . . .
H20D H 0.332580 0.219111 0.184479 0.064 Uiso 1 1 calc R U . . .
H20E H 0.284881 0.186659 0.211173 0.064 Uiso 1 1 calc R U . . .
C20D C 0.3223(14) 0.2588(9) 0.2430(8) 0.058(6) Uani 1 1 d D . . . .
H20F H 0.276886 0.271406 0.224587 0.070 Uiso 1 1 calc R U . . .
H20G H 0.363378 0.284454 0.243737 0.070 Uiso 1 1 calc R U . . .
C20E C 0.3221(15) 0.2540(9) 0.2937(9) 0.067(8) Uani 1 1 d D . . . .
H20H H 0.278637 0.231026 0.293596 0.080 Uiso 1 1 calc R U . . .
H20I H 0.319883 0.287176 0.308422 0.080 Uiso 1 1 calc R U . . .
C20F C 0.3905(12) 0.2339(9) 0.3230(10) 0.055(6) Uani 1 1 d . . . . .
H20J H 0.388002 0.227534 0.355309 0.066 Uiso 1 1 calc R U . . .
H20K H 0.433656 0.258848 0.326743 0.066 Uiso 1 1 calc R U . . .
C21A C 0.4646(11) 0.1643(6) 0.1121(7) 0.032(4) Uani 1 1 d . . . . .
H21A H 0.497420 0.142128 0.104279 0.038 Uiso 1 1 calc R U . . .
C21B C 0.4251(14) 0.1899(9) 0.0661(8) 0.048(5) Uani 1 1 d . . . . .
H21B H 0.397094 0.163686 0.040291 0.058 Uiso 1 1 calc R U . . .
H21C H 0.390246 0.210308 0.073123 0.058 Uiso 1 1 calc R U . . .
C21C C 0.4791(14) 0.2235(8) 0.0485(9) 0.050(6) Uani 1 1 d . . . . .
H21D H 0.509555 0.202566 0.037052 0.060 Uiso 1 1 calc R U . . .
H21E H 0.452054 0.241485 0.021338 0.060 Uiso 1 1 calc R U . . .
C21D C 0.5279(14) 0.2615(9) 0.0891(8) 0.049(6) Uani 1 1 d . . . . .
H21F H 0.565645 0.280361 0.078196 0.059 Uiso 1 1 calc R U . . .
H21G H 0.498320 0.285753 0.096985 0.059 Uiso 1 1 calc R U . . .
C21E C 0.5642(13) 0.2363(9) 0.1334(9) 0.048(5) Uani 1 1 d . . . . .
H21H H 0.593459 0.262170 0.159136 0.058 Uiso 1 1 calc R U . . .
H21I H 0.597792 0.214773 0.126292 0.058 Uiso 1 1 calc R U . . .
C21F C 0.5102(12) 0.2047(8) 0.1511(8) 0.043(5) Uani 1 1 d . . . . .
H21J H 0.477978 0.226188 0.159923 0.052 Uiso 1 1 calc R U . . .
H21K H 0.536443 0.188734 0.180019 0.052 Uiso 1 1 calc R U . . .
C22A C 0.2605(18) -0.0060(12) -0.0197(13) 0.100(10) Uani 1 1 d D U . . .
H22A H 0.285592 0.005229 -0.042990 0.120 Uiso 1 1 calc R U . . .
C22B C 0.218(2) 0.0342(16) -0.0098(15) 0.113(11) Uani 1 1 d D U . . .
H22B H 0.192248 0.022992 0.012641 0.136 Uiso 1 1 calc R U . . .
H22C H 0.251724 0.065259 0.004908 0.136 Uiso 1 1 calc R U . . .
C22C C 0.165(3) 0.0440(16) -0.0567(17) 0.129(12) Uani 1 1 d D U . . .
H22D H 0.192219 0.058465 -0.077174 0.155 Uiso 1 1 calc R U . . .
H22E H 0.135599 0.069415 -0.050435 0.155 Uiso 1 1 calc R U . . .
C22D C 0.113(2) -0.0014(16) -0.0845(14) 0.120(11) Uani 1 1 d D U . . .
H22F H 0.084492 0.007673 -0.116472 0.144 Uiso 1 1 calc R U . . .
H22G H 0.078834 -0.012661 -0.067241 0.144 Uiso 1 1 calc R U . . .
C22E C 0.156(3) -0.044(2) -0.0902(15) 0.132(12) Uani 1 1 d . U . . .
H22H H 0.121963 -0.074729 -0.104803 0.159 Uiso 1 1 calc R U . . .
H22I H 0.184698 -0.034646 -0.111599 0.159 Uiso 1 1 calc R U . . .
C22F C 0.207(2) -0.0533(14) -0.0413(12) 0.098(9) Uani 1 1 d D U . . .
H22J H 0.233172 -0.081509 -0.044517 0.117 Uiso 1 1 calc R U . . .
H22K H 0.177769 -0.062365 -0.019843 0.117 Uiso 1 1 calc R U . . .
C23A C 0.1617(17) -0.1541(13) 0.0827(9) 0.046(4) Uani 0.6 1 d D U P A 1
H23A H 0.204482 -0.171938 0.097388 0.055 Uiso 0.6 1 calc R U P A 1
C23B C 0.1511(19) -0.1509(10) 0.0295(9) 0.047(4) Uani 0.6 1 d D U P A 1
H23B H 0.197734 -0.136786 0.025526 0.057 Uiso 0.6 1 calc R U P A 1
H23C H 0.115174 -0.127837 0.016356 0.057 Uiso 0.6 1 calc R U P A 1
C23C C 0.1247(17) -0.2021(11) 0.0009(10) 0.047(4) Uani 0.6 1 d D U P A 1
H23D H 0.113303 -0.197745 -0.033749 0.056 Uiso 0.6 1 calc R U P A 1
H23E H 0.163626 -0.223632 0.010318 0.056 Uiso 0.6 1 calc R U P A 1
C23D C 0.0570(16) -0.2272(13) 0.0103(9) 0.047(4) Uani 0.6 1 d D U P A 1
H23F H 0.042458 -0.260997 -0.006849 0.056 Uiso 0.6 1 calc R U P A 1
H23G H 0.016520 -0.207412 -0.002496 0.056 Uiso 0.6 1 calc R U P A 1
C23E C 0.0697(19) -0.2319(9) 0.0642(9) 0.048(4) Uani 0.6 1 d D U P A 1
H23H H 0.024003 -0.246961 0.068772 0.057 Uiso 0.6 1 calc R U P A 1
H23I H 0.106863 -0.254336 0.076426 0.057 Uiso 0.6 1 calc R U P A 1
C23F C 0.0952(17) -0.1807(11) 0.0925(10) 0.046(4) Uani 0.6 1 d D U P A 1
H23J H 0.055347 -0.159857 0.083386 0.055 Uiso 0.6 1 calc R U P A 1
H23K H 0.107348 -0.185101 0.127160 0.055 Uiso 0.6 1 calc R U P A 1
C23G C 0.120(2) -0.1428(16) 0.0864(13) 0.046(4) Uani 0.4 1 d D U P A 2
H23L H 0.097567 -0.159428 0.109093 0.056 Uiso 0.4 1 calc R U P A 2
C23H C 0.060(2) -0.1313(14) 0.0421(15) 0.048(5) Uani 0.4 1 d D U P A 2
H23M H 0.081474 -0.107835 0.023731 0.057 Uiso 0.4 1 calc R U P A 2
H23N H 0.024111 -0.114732 0.052254 0.057 Uiso 0.4 1 calc R U P A 2
C23I C 0.0208(17) -0.1789(16) 0.0095(15) 0.047(5) Uani 0.4 1 d D U P A 2
H23O H -0.010441 -0.198549 0.024925 0.056 Uiso 0.4 1 calc R U P A 2
H23P H -0.011074 -0.169170 -0.021256 0.056 Uiso 0.4 1 calc R U P A 2
C23J C 0.073(2) -0.2120(17) -0.0008(13) 0.046(5) Uani 0.4 1 d D U P A 2
H23Q H 0.098773 -0.194739 -0.021177 0.055 Uiso 0.4 1 calc R U P A 2
H23R H 0.045579 -0.243728 -0.018730 0.055 Uiso 0.4 1 calc R U P A 2
C23K C 0.130(2) -0.2239(13) 0.0457(15) 0.046(4) Uani 0.4 1 d D U P A 2
H23S H 0.164315 -0.244169 0.037688 0.055 Uiso 0.4 1 calc R U P A 2
H23T H 0.105252 -0.243730 0.064900 0.055 Uiso 0.4 1 calc R U P A 2
C23L C 0.1725(18) -0.1752(16) 0.0752(16) 0.046(4) Uani 0.4 1 d D U P A 2
H23U H 0.207556 -0.183360 0.105517 0.055 Uiso 0.4 1 calc R U P A 2
H23V H 0.200208 -0.156490 0.056972 0.055 Uiso 0.4 1 calc R U P A 2
C24A C 0.2801(10) -0.0878(8) 0.3063(6) 0.038(4) Uani 1 1 d D . . . .
H24A H 0.291902 -0.050768 0.306116 0.046 Uiso 1 1 calc R U . . .
C24B C 0.3144(11) -0.1029(8) 0.3575(6) 0.039(5) Uani 1 1 d D . . . .
H24B H 0.306922 -0.139860 0.357322 0.047 Uiso 1 1 calc R U . . .
H24C H 0.367429 -0.091577 0.368260 0.047 Uiso 1 1 calc R U . . .
C24C C 0.2822(10) -0.0806(8) 0.3924(7) 0.036(4) Uani 1 1 d . . . . .
H24D H 0.294315 -0.043683 0.395314 0.043 Uiso 1 1 calc R U . . .
H24E H 0.303734 -0.092768 0.424327 0.043 Uiso 1 1 calc R U . . .
C24D C 0.1997(11) -0.0946(8) 0.3761(7) 0.038(4) Uani 1 1 d . . . . .
H24F H 0.179872 -0.078234 0.398927 0.046 Uiso 1 1 calc R U . . .
H24G H 0.187389 -0.131297 0.375857 0.046 Uiso 1 1 calc R U . . .
C24E C 0.1650(12) -0.0780(8) 0.3257(7) 0.041(5) Uani 1 1 d . . . . .
H24H H 0.173556 -0.040963 0.326428 0.050 Uiso 1 1 calc R U . . .
H24I H 0.111866 -0.088773 0.314789 0.050 Uiso 1 1 calc R U . . .
C24F C 0.1990(10) -0.1016(8) 0.2901(7) 0.037(4) Uani 1 1 d . . . . .
H24J H 0.186865 -0.138499 0.287492 0.044 Uiso 1 1 calc R U . . .
H24K H 0.177736 -0.089801 0.257902 0.044 Uiso 1 1 calc R U . . .
C25A C 0.5820(12) 0.0525(8) 0.0999(7) 0.039(5) Uani 1 1 d . . . . .
H25A H 0.559431 0.076218 0.115893 0.047 Uiso 1 1 calc R U . . .
C25B C 0.6618(16) 0.0730(8) 0.1100(9) 0.060(7) Uani 1 1 d D . . . .
H25B H 0.685213 0.048730 0.095909 0.072 Uiso 1 1 calc R U . . .
H25C H 0.686875 0.077054 0.145075 0.072 Uiso 1 1 calc R U . . .
C25C C 0.670(2) 0.1236(8) 0.0890(9) 0.080(11) Uani 1 1 d D . . . .
H25D H 0.652550 0.148889 0.106054 0.096 Uiso 1 1 calc R U . . .
H25E H 0.722589 0.134596 0.094301 0.096 Uiso 1 1 calc R U . . .
C25D C 0.629(3) 0.1211(14) 0.0354(13) 0.096(12) Uani 1 1 d . . . . .
H25F H 0.630233 0.155206 0.024323 0.115 Uiso 1 1 calc R U . . .
H25G H 0.651992 0.100601 0.017566 0.115 Uiso 1 1 calc R U . . .
C25E C 0.551(3) 0.0984(14) 0.0254(12) 0.100(15) Uani 1 1 d . . . . .
H25H H 0.526975 0.093423 -0.009798 0.120 Uiso 1 1 calc R U . . .
H25I H 0.525725 0.122301 0.038257 0.120 Uiso 1 1 calc R U . . .
C25F C 0.5426(15) 0.0475(11) 0.0473(9) 0.060(7) Uani 1 1 d . . . . .
H25J H 0.490422 0.035897 0.041416 0.072 Uiso 1 1 calc R U . . .
H25K H 0.562250 0.022180 0.031596 0.072 Uiso 1 1 calc R U . . .
C26A C 0.7981(11) -0.0460(9) 0.2661(7) 0.051(6) Uani 1 1 d D . . . .
H26A H 0.769589 -0.080013 0.255083 0.061 Uiso 1 1 calc R U . . .
C26B C 0.8566(11) -0.0484(11) 0.3145(8) 0.058(7) Uani 1 1 d D . . . .
H26B H 0.880181 -0.014038 0.327697 0.070 Uiso 1 1 calc R U . . .
H26C H 0.833550 -0.063048 0.337226 0.070 Uiso 1 1 calc R U . . .
C26C C 0.9136(16) -0.0795(15) 0.3098(14) 0.090(12) Uani 1 1 d D . . . .
H26D H 0.891075 -0.114824 0.300618 0.108 Uiso 1 1 calc R U . . .
H26E H 0.952154 -0.078210 0.341262 0.108 Uiso 1 1 calc R U . . .
C26D C 0.9476(15) -0.0613(17) 0.2726(16) 0.104(14) Uani 1 1 d . . . . .
H26F H 0.975871 -0.027647 0.283828 0.125 Uiso 1 1 calc R U . . .
H26G H 0.981475 -0.084351 0.268699 0.125 Uiso 1 1 calc R U . . .
C26E C 0.8906(15) -0.0587(12) 0.2254(13) 0.080(9) Uani 1 1 d D . . . .
H26H H 0.868110 -0.093173 0.211792 0.096 Uiso 1 1 calc R U . . .
H26I H 0.913892 -0.043443 0.203013 0.096 Uiso 1 1 calc R U . . .
C26F C 0.8319(12) -0.0289(10) 0.2289(9) 0.056(6) Uani 1 1 d D . . . .
H26J H 0.793455 -0.031654 0.197254 0.067 Uiso 1 1 calc R U . . .
H26K H 0.852843 0.006839 0.236967 0.067 Uiso 1 1 calc R U . . .
C27A C 0.2182(12) 0.0289(9) 0.2187(9) 0.047(5) Uani 1 1 d . . . . .
H27A H 0.213014 -0.008392 0.219388 0.057 Uiso 1 1 calc R U . . .
C27B C 0.2007(12) 0.0503(8) 0.2600(9) 0.047(5) Uani 1 1 d . . . . .
H27B H 0.212957 0.087257 0.262695 0.056 Uiso 1 1 calc R U . . .
H27C H 0.230907 0.037753 0.289813 0.056 Uiso 1 1 calc R U . . .
C27C C 0.1206(12) 0.0370(9) 0.2551(9) 0.049(5) Uani 1 1 d . . . . .
H27D H 0.110577 0.000667 0.258364 0.059 Uiso 1 1 calc R U . . .
H27E H 0.110438 0.055354 0.281389 0.059 Uiso 1 1 calc R U . . .
C27D C 0.0706(11) 0.0493(10) 0.2078(9) 0.050(6) Uani 1 1 d . . . . .
H27F H 0.074872 0.086186 0.206661 0.060 Uiso 1 1 calc R U . . .
H27G H 0.019721 0.036867 0.205189 0.060 Uiso 1 1 calc R U . . .
C27E C 0.0878(10) 0.0264(11) 0.1655(9) 0.057(6) Uani 1 1 d D . . . .
H27H H 0.056495 0.037756 0.135375 0.069 Uiso 1 1 calc R U . . .
H27I H 0.077257 -0.010552 0.163967 0.069 Uiso 1 1 calc R U . . .
C27F C 0.1680(10) 0.0416(10) 0.1702(9) 0.049(6) Uani 1 1 d D . . . .
H27J H 0.176956 0.078022 0.167216 0.059 Uiso 1 1 calc R U . . .
H27K H 0.179143 0.023786 0.143944 0.059 Uiso 1 1 calc R U . . .
C28A C 0.4852(10) 0.0579(7) 0.4085(7) 0.036(4) Uani 1 1 d D . . . .
H28A H 0.516334 0.081850 0.395738 0.043 Uiso 1 1 calc R U . . .
C28B C 0.5304(14) 0.0417(9) 0.4553(8) 0.049(5) Uani 1 1 d . . . . .
H28B H 0.576260 0.032568 0.452035 0.059 Uiso 1 1 calc R U . . .
H28C H 0.503780 0.011416 0.463133 0.059 Uiso 1 1 calc R U . . .
C28C C 0.5482(11) 0.0821(10) 0.4960(9) 0.059(7) Uani 1 1 d D . . . .
H28D H 0.583645 0.109269 0.491669 0.071 Uiso 1 1 calc R U . . .
H28E H 0.571367 0.067777 0.526663 0.071 Uiso 1 1 calc R U . . .
C28D C 0.4811(13) 0.1042(10) 0.4991(9) 0.062(7) Uani 1 1 d D . . . .
H28F H 0.448187 0.078046 0.507458 0.075 Uiso 1 1 calc R U . . .
H28G H 0.496412 0.131768 0.524866 0.075 Uiso 1 1 calc R U . . .
C28E C 0.4404(13) 0.1241(9) 0.4517(9) 0.052(6) Uani 1 1 d . . . . .
H28H H 0.471720 0.152126 0.444441 0.062 Uiso 1 1 calc R U . . .
H28I H 0.396133 0.136766 0.454176 0.062 Uiso 1 1 calc R U . . .
C28F C 0.4193(11) 0.0817(9) 0.4115(8) 0.046(5) Uani 1 1 d D . . . .
H28J H 0.383498 0.055622 0.417178 0.055 Uiso 1 1 calc R U . . .
H28K H 0.395725 0.095192 0.380472 0.055 Uiso 1 1 calc R U . . .
C29A C 0.3999(10) -0.2169(7) 0.1097(7) 0.032(4) Uani 1 1 d . . . . .
H29A H 0.448174 -0.196091 0.115551 0.038 Uiso 1 1 calc R U . . .
C29B C 0.3559(14) -0.2167(10) 0.0577(8) 0.051(6) Uani 1 1 d . . . . .
H29B H 0.307138 -0.235894 0.051691 0.061 Uiso 1 1 calc R U . . .
H29C H 0.349455 -0.181776 0.049918 0.061 Uiso 1 1 calc R U . . .
C29C C 0.3924(15) -0.2392(11) 0.0259(9) 0.061(7) Uani 1 1 d . . . . .
H29D H 0.440909 -0.219763 0.031402 0.074 Uiso 1 1 calc R U . . .
H29E H 0.363068 -0.237903 -0.008111 0.074 Uiso 1 1 calc R U . . .
C29D C 0.4004(19) -0.2932(12) 0.0367(9) 0.083(11) Uani 1 1 d D . . . .
H29F H 0.352143 -0.312539 0.032099 0.100 Uiso 1 1 calc R U . . .
H29G H 0.422453 -0.308838 0.014785 0.100 Uiso 1 1 calc R U . . .
C29E C 0.449(2) -0.2933(13) 0.0881(9) 0.082(10) Uani 1 1 d D . . . .
H29H H 0.496999 -0.274121 0.092533 0.098 Uiso 1 1 calc R U . . .
H29I H 0.455559 -0.328144 0.095940 0.098 Uiso 1 1 calc R U . . .
C29F C 0.413(2) -0.2691(11) 0.1223(10) 0.073(9) Uani 1 1 d . . . . .
H29J H 0.365565 -0.289564 0.119231 0.087 Uiso 1 1 calc R U . . .
H29K H 0.444520 -0.268306 0.155934 0.087 Uiso 1 1 calc R U . . .
C30A C 0.4312(12) -0.2052(7) 0.3353(7) 0.041(5) Uani 1 1 d . . . . .
H30A H 0.410204 -0.172924 0.331048 0.049 Uiso 1 1 calc R U . . .
C30B C 0.4705(11) -0.2093(7) 0.3897(7) 0.035(4) Uani 1 1 d . . . . .
H30B H 0.494098 -0.240031 0.393979 0.042 Uiso 1 1 calc R U . . .
H30C H 0.508704 -0.180098 0.402630 0.042 Uiso 1 1 calc R U . . .
C30C C 0.4156(11) -0.2108(7) 0.4168(8) 0.037(4) Uani 1 1 d . . . . .
H30D H 0.441115 -0.213226 0.451312 0.044 Uiso 1 1 calc R U . . .
H30E H 0.393732 -0.179336 0.413486 0.044 Uiso 1 1 calc R U . . .
C30D C 0.3555(12) -0.2553(9) 0.3979(7) 0.042(5) Uani 1 1 d . . . . .
H30F H 0.319266 -0.254289 0.414840 0.050 Uiso 1 1 calc R U . . .
H30G H 0.376474 -0.287009 0.403925 0.050 Uiso 1 1 calc R U . . .
C30E C 0.3186(11) -0.2529(8) 0.3439(8) 0.040(5) Uani 1 1 d . . . . .
H30H H 0.283095 -0.283578 0.331393 0.048 Uiso 1 1 calc R U . . .
H30I H 0.291136 -0.223913 0.338947 0.048 Uiso 1 1 calc R U . . .
C30F C 0.3709(10) -0.2483(8) 0.3151(7) 0.036(4) Uani 1 1 d . . . . .
H30J H 0.392207 -0.279771 0.315206 0.044 Uiso 1 1 calc R U . . .
H30K H 0.343737 -0.243199 0.281444 0.044 Uiso 1 1 calc R U . . .
C31A C 0.6346(10) -0.1342(6) 0.1501(7) 0.031(4) Uani 1 1 d . . . . .
H31A H 0.656523 -0.098460 0.160131 0.037 Uiso 1 1 calc R U . . .
C31B C 0.5868(12) -0.1385(9) 0.0980(8) 0.046(5) Uani 1 1 d . . . . .
H31B H 0.564596 -0.173829 0.088247 0.055 Uiso 1 1 calc R U . . .
H31C H 0.546965 -0.117991 0.094583 0.055 Uiso 1 1 calc R U . . .
C31C C 0.6292(16) -0.1214(10) 0.0654(11) 0.062(7) Uani 1 1 d . . . . .
H31D H 0.596124 -0.125089 0.031813 0.075 Uiso 1 1 calc R U . . .
H31E H 0.648721 -0.085474 0.073797 0.075 Uiso 1 1 calc R U . . .
C31D C 0.6910(13) -0.1511(10) 0.0693(10) 0.056(6) Uani 1 1 d . . . . .
H31F H 0.720202 -0.136933 0.049748 0.067 Uiso 1 1 calc R U . . .
H31G H 0.671316 -0.186222 0.056690 0.067 Uiso 1 1 calc R U . . .
C31E C 0.7393(14) -0.1499(11) 0.1212(10) 0.059(7) Uani 1 1 d . . . . .
H31H H 0.765030 -0.115537 0.132169 0.071 Uiso 1 1 calc R U . . .
H31I H 0.776283 -0.172583 0.123503 0.071 Uiso 1 1 calc R U . . .
C31F C 0.6946(12) -0.1661(9) 0.1540(10) 0.052(6) Uani 1 1 d . . . . .
H31J H 0.672899 -0.201602 0.145078 0.062 Uiso 1 1 calc R U . . .
H31K H 0.727166 -0.163335 0.187631 0.062 Uiso 1 1 calc R U . . .
C32A C 0.725(3) -0.2274(14) 0.3453(12) 0.098(9) Uani 1 1 d . U . . .
H32A H 0.671610 -0.239877 0.333667 0.117 Uiso 1 1 calc R U . . .
C32B C 0.766(2) -0.2524(11) 0.3171(14) 0.096(9) Uani 1 1 d D U . . .
H32B H 0.742364 -0.249949 0.282340 0.115 Uiso 1 1 calc R U . . .
H32C H 0.816634 -0.235941 0.326492 0.115 Uiso 1 1 calc R U . . .
C32C C 0.763(3) -0.3067(11) 0.3284(12) 0.097(9) Uani 1 1 d D U . . .
H32D H 0.786881 -0.324931 0.309151 0.116 Uiso 1 1 calc R U . . .
H32E H 0.711894 -0.322419 0.319831 0.116 Uiso 1 1 calc R U . . .
C32D C 0.802(3) -0.3102(17) 0.3810(13) 0.104(9) Uani 1 1 d . U . . .
H32F H 0.803341 -0.345802 0.387809 0.124 Uiso 1 1 calc R U . . .
H32G H 0.851983 -0.292855 0.390192 0.124 Uiso 1 1 calc R U . . .
C32E C 0.761(3) -0.2868(16) 0.4084(13) 0.106(9) Uani 1 1 d . U . . .
H32H H 0.784300 -0.290247 0.443018 0.128 Uiso 1 1 calc R U . . .
H32I H 0.710670 -0.304101 0.398675 0.128 Uiso 1 1 calc R U . . .
C32F C 0.760(3) -0.2324(16) 0.4001(14) 0.118(10) Uani 1 1 d . U . . .
H32J H 0.810631 -0.214430 0.411314 0.141 Uiso 1 1 calc R U . . .
H32K H 0.732141 -0.217240 0.418190 0.141 Uiso 1 1 calc R U . . .
C33A C 0.7299(12) -0.0809(8) 0.4954(7) 0.039(5) Uani 1 1 d . . . . .
H33A H 0.718723 -0.112752 0.509525 0.047 Uiso 1 1 calc R U . . .
C33B C 0.7303(12) -0.0389(8) 0.5300(8) 0.044(5) Uani 1 1 d . . . . .
H33B H 0.681649 -0.040227 0.533870 0.053 Uiso 1 1 calc R U . . .
H33C H 0.741497 -0.006449 0.517553 0.053 Uiso 1 1 calc R U . . .
C33C C 0.7882(14) -0.0429(8) 0.5794(8) 0.051(6) Uani 1 1 d . . . . .
H33D H 0.790733 -0.013480 0.601270 0.062 Uiso 1 1 calc R U . . .
H33E H 0.773368 -0.073324 0.593565 0.062 Uiso 1 1 calc R U . . .
C33D C 0.8617(14) -0.0454(11) 0.5746(10) 0.059(7) Uani 1 1 d . . . . .
H33F H 0.895872 -0.051155 0.606216 0.071 Uiso 1 1 calc R U . . .
H33G H 0.879695 -0.012657 0.565459 0.071 Uiso 1 1 calc R U . . .
C33E C 0.8617(14) -0.0861(11) 0.5380(10) 0.060(7) Uani 1 1 d . . . . .
H33H H 0.851549 -0.119307 0.549480 0.071 Uiso 1 1 calc R U . . .
H33I H 0.910262 -0.083527 0.533859 0.071 Uiso 1 1 calc R U . . .
C33F C 0.8040(13) -0.0811(11) 0.4900(9) 0.058(6) Uani 1 1 d . . . . .
H33J H 0.817642 -0.049660 0.476884 0.069 Uiso 1 1 calc R U . . .
H33K H 0.802164 -0.109407 0.467050 0.069 Uiso 1 1 calc R U . . .
C34A C 0.7094(12) 0.1231(7) 0.4301(8) 0.041(5) Uani 1 1 d . . . . .
H34A H 0.656853 0.117246 0.427480 0.049 Uiso 1 1 calc R U . . .
C34B C 0.7256(15) 0.1719(8) 0.4089(8) 0.048(6) Uani 1 1 d . . . . .
H34B H 0.691575 0.171186 0.375851 0.058 Uiso 1 1 calc R U . . .
H34C H 0.775603 0.174744 0.407125 0.058 Uiso 1 1 calc R U . . .
C34C C 0.7188(15) 0.2188(9) 0.4387(9) 0.053(6) Uani 1 1 d . . . . .
H34D H 0.736780 0.249473 0.426207 0.063 Uiso 1 1 calc R U . . .
H34E H 0.666937 0.219772 0.435195 0.063 Uiso 1 1 calc R U . . .
C34D C 0.7626(13) 0.2180(9) 0.4921(8) 0.047(5) Uani 1 1 d . . . . .
H34F H 0.751422 0.245522 0.510649 0.056 Uiso 1 1 calc R U . . .
H34G H 0.815190 0.224195 0.496149 0.056 Uiso 1 1 calc R U . . .
C34E C 0.7462(14) 0.1676(8) 0.5130(8) 0.048(5) Uani 1 1 d . . . . .
H34H H 0.779363 0.167805 0.546253 0.057 Uiso 1 1 calc R U . . .
H34I H 0.695604 0.163556 0.513759 0.057 Uiso 1 1 calc R U . . .
C34F C 0.7562(14) 0.1233(8) 0.4819(8) 0.048(5) Uani 1 1 d . . . . .
H34J H 0.807955 0.125658 0.483781 0.057 Uiso 1 1 calc R U . . .
H34K H 0.743201 0.091364 0.494614 0.057 Uiso 1 1 calc R U . . .
C50A C 0.3559(10) 0.3188(7) 0.0312(7) 0.067(7) Uiso 1 1 d G U . . .
C50B C 0.3053(11) 0.2771(7) 0.0097(5) 0.074(8) Uiso 1 1 d G U . . .
H50B H 0.298065 0.265694 -0.022604 0.089 Uiso 1 1 calc R U . . .
C50C C 0.2654(10) 0.2520(7) 0.0354(7) 0.067(7) Uiso 1 1 d G U . . .
H50C H 0.230854 0.223506 0.020673 0.081 Uiso 1 1 calc R U . . .
C50D C 0.2760(11) 0.2687(8) 0.0826(7) 0.091(10) Uiso 1 1 d G U . . .
H50D H 0.248729 0.251588 0.100188 0.109 Uiso 1 1 calc R U . . .
C50E C 0.3266(12) 0.3105(8) 0.1041(6) 0.083(9) Uiso 1 1 d G U . . .
H50E H 0.333814 0.321860 0.136425 0.099 Uiso 1 1 calc R U . . .
C50F C 0.3665(10) 0.3355(7) 0.0784(7) 0.068(7) Uiso 1 1 d G U . . .
H50F H 0.401026 0.364049 0.093148 0.081 Uiso 1 1 calc R U . . .
C50G C 0.402(2) 0.3469(17) 0.0064(16) 0.107(13) Uiso 1 1 d . U . . .
H50A H 0.433513 0.374862 0.028111 0.161 Uiso 1 1 calc R U . . .
H50G H 0.431924 0.324448 -0.002902 0.161 Uiso 1 1 calc R U . . .
H50H H 0.370707 0.359991 -0.022283 0.161 Uiso 1 1 calc R U . . .
C51A C -0.0696(16) -0.1734(12) 0.1144(8) 0.103(11) Uiso 1 1 d G U . . .
C51B C -0.0284(17) -0.1286(10) 0.1375(11) 0.117(13) Uiso 1 1 d G U . . .
H51B H -0.025706 -0.100193 0.119743 0.140 Uiso 1 1 calc R U . . .
C51C C 0.0087(16) -0.1253(11) 0.1864(12) 0.119(13) Uiso 1 1 d G U . . .
H51C H 0.036878 -0.094692 0.202161 0.143 Uiso 1 1 calc R U . . .
C51D C 0.0048(18) -0.1669(14) 0.2123(8) 0.134(15) Uiso 1 1 d G U . . .
H51D H 0.030165 -0.164680 0.245806 0.161 Uiso 1 1 calc R U . . .
C51E C -0.0364(19) -0.2118(11) 0.1893(11) 0.148(17) Uiso 1 1 d G U . . .
H51E H -0.039131 -0.240170 0.207032 0.178 Uiso 1 1 calc R U . . .
C51F C -0.0736(16) -0.2150(9) 0.1404(11) 0.099(11) Uiso 1 1 d G U . . .
H51F H -0.101715 -0.245672 0.124615 0.119 Uiso 1 1 calc R U . . .
C51G C -0.122(3) -0.177(2) 0.062(2) 0.145(19) Uiso 1 1 d . U . . .
H51A H -0.145162 -0.212110 0.052999 0.218 Uiso 1 1 calc R U . . .
H51G H -0.158611 -0.155323 0.059904 0.218 Uiso 1 1 calc R U . . .
H51H H -0.093827 -0.167454 0.040903 0.218 Uiso 1 1 calc R U . . .
C52A C 1.0047(19) -0.1616(10) 0.4912(13) 0.134(15) Uiso 1 1 d G U . . .
C52B C 0.9787(19) -0.1334(16) 0.4525(10) 0.17(2) Uiso 1 1 d G U . . .
H52B H 0.947179 -0.149419 0.422745 0.207 Uiso 1 1 calc R U . . .
C52C C 0.999(2) -0.0818(16) 0.4574(11) 0.158(19) Uiso 1 1 d G U . . .
H52C H 0.981081 -0.062540 0.430927 0.190 Uiso 1 1 calc R U . . .
C52D C 1.045(2) -0.0584(10) 0.5009(14) 0.137(16) Uiso 1 1 d G U . . .
H52D H 1.058712 -0.023133 0.504271 0.165 Uiso 1 1 calc R U . . .
C52E C 1.0709(16) -0.0866(11) 0.5397(10) 0.105(12) Uiso 1 1 d G U . . .
H52E H 1.102441 -0.070604 0.569434 0.127 Uiso 1 1 calc R U . . .
C52F C 1.0508(16) -0.1382(11) 0.5348(10) 0.090(10) Uiso 1 1 d G U . . .
H52F H 1.068540 -0.157483 0.561253 0.107 Uiso 1 1 calc R U . . .
C52G C 0.984(3) -0.219(2) 0.487(2) 0.142(19) Uiso 1 1 d . U . . .
H52A H 1.007681 -0.232287 0.517907 0.213 Uiso 1 1 calc R U . . .
H52G H 0.931341 -0.227612 0.478353 0.213 Uiso 1 1 calc R U . . .
H52H H 1.000793 -0.234308 0.462314 0.213 Uiso 1 1 calc R U . . .

loop_
_atom_site_aniso_label
_atom_site_aniso_U_11
_atom_site_aniso_U_22
_atom_site_aniso_U_33
_atom_site_aniso_U_23
_atom_site_aniso_U_13
_atom_site_aniso_U_12
Au1 0.0279(3) 0.0285(4) 0.0284(4) 0.0000(3) 0.0085(3) -0.0038(3)
Au2 0.0317(4) 0.0232(3) 0.0288(4) 0.0022(3) 0.0095(3) -0.0050(3)
Au3 0.0285(3) 0.0255(4) 0.0284(4) -0.0013(3) 0.0071(3) -0.0068(3)
Au4 0.0295(3) 0.0258(4) 0.0254(3) 0.0021(3) 0.0101(3) -0.0046(3)
Au5 0.0306(3) 0.0217(3) 0.0257(3) 0.0007(3) 0.0096(3) -0.0070(3)
Au6 0.0291(3) 0.0214(3) 0.0258(3) 0.0015(3) 0.0110(3) -0.0067(3)
Au7 0.0283(3) 0.0235(3) 0.0259(3) 0.0020(3) 0.0094(3) -0.0052(3)
Au8 0.0276(3) 0.0226(3) 0.0249(3) -0.0007(3) 0.0094(3) -0.0068(3)
Au9 0.0270(3) 0.0216(3) 0.0280(3) 0.0008(3) 0.0085(3) -0.0063(3)
Au10 0.0282(3) 0.0263(4) 0.0259(3) 0.0015(3) 0.0095(3) -0.0057(3)
Au11 0.0282(3) 0.0236(3) 0.0259(3) -0.0001(3) 0.0091(3) -0.0049(3)
Au12 0.0253(3) 0.0258(4) 0.0278(3) -0.0002(3) 0.0082(3) -0.0068(3)
Au13 0.0342(4) 0.0226(3) 0.0262(3) 0.0014(3) 0.0097(3) -0.0058(3)
Au14 0.0299(4) 0.0258(4) 0.0302(4) -0.0006(3) 0.0054(3) -0.0065(3)
Au15 0.0375(4) 0.0318(4) 0.0333(4) 0.0042(3) 0.0132(3) -0.0008(3)
Au16 0.0353(4) 0.0293(4) 0.0304(4) -0.0021(3) 0.0077(3) -0.0021(3)
Au17 0.0305(4) 0.0284(4) 0.0290(4) 0.0020(3) 0.0115(3) -0.0031(3)
Au18 0.0327(4) 0.0310(4) 0.0355(4) 0.0027(3) 0.0156(3) -0.0026(3)
Au19 0.0323(4) 0.0235(4) 0.0339(4) 0.0020(3) 0.0121(3) -0.0071(3)
Au20 0.0292(3) 0.0260(4) 0.0271(4) 0.0024(3) 0.0077(3) -0.0082(3)
Au21 0.0304(4) 0.0266(4) 0.0254(3) 0.0003(3) 0.0092(3) -0.0055(3)
Au22 0.0303(4) 0.0391(4) 0.0294(4) 0.0029(3) 0.0107(3) -0.0005(3)
Au23 0.0327(4) 0.0385(4) 0.0305(4) 0.0014(3) 0.0102(3) -0.0002(3)
Au24 0.0339(4) 0.0256(4) 0.0311(4) 0.0009(3) 0.0059(3) -0.0079(3)
Au25 0.0335(4) 0.0266(4) 0.0313(4) 0.0007(3) 0.0079(3) -0.0090(3)
Au26 0.0344(4) 0.0245(4) 0.0303(4) -0.0018(3) 0.0083(3) -0.0072(3)
Au27 0.0348(4) 0.0261(4) 0.0292(4) -0.0005(3) 0.0060(3) -0.0063(3)
Au28 0.0333(4) 0.0280(4) 0.0333(4) -0.0039(3) 0.0076(3) -0.0055(3)
Au29 0.0313(4) 0.0271(4) 0.0346(4) -0.0042(3) 0.0063(3) -0.0053(3)
Au30 0.0349(4) 0.0258(4) 0.0361(4) -0.0056(3) 0.0074(3) -0.0081(3)
Au31 0.0310(4) 0.0254(4) 0.0370(4) -0.0006(3) 0.0101(3) -0.0049(3)
Au32 0.0288(4) 0.0263(4) 0.0333(4) -0.0031(3) 0.0075(3) -0.0066(3)
Au33 0.0331(4) 0.0235(4) 0.0379(4) 0.0009(3) 0.0115(3) -0.0078(3)
Au34 0.0286(4) 0.0268(4) 0.0395(4) 0.0017(3) 0.0098(3) -0.0063(3)
Au35 0.0308(4) 0.0253(4) 0.0317(4) -0.0009(3) 0.0077(3) -0.0069(3)
Au36 0.0334(4) 0.0261(4) 0.0471(5) 0.0022(3) 0.0133(3) -0.0067(3)
Au37 0.0303(4) 0.0254(4) 0.0346(4) -0.0045(3) 0.0078(3) -0.0080(3)
Au38 0.0394(4) 0.0318(4) 0.0384(4) 0.0022(3) 0.0098(4) -0.0133(3)
Au39 0.0382(4) 0.0289(4) 0.0384(4) -0.0003(3) 0.0083(3) -0.0096(3)
Au40 0.0456(5) 0.0435(5) 0.0364(4) -0.0078(4) 0.0046(4) -0.0013(4)
Au41 0.0629(6) 0.0380(5) 0.0421(5) -0.0106(4) -0.0050(4) -0.0013(4)
Au42 0.0353(4) 0.0292(4) 0.0353(4) -0.0067(3) 0.0070(3) -0.0083(3)
Au43 0.0407(4) 0.0256(4) 0.0330(4) -0.0022(3) 0.0149(3) -0.0103(3)
Au44 0.0400(4) 0.0345(4) 0.0448(5) 0.0031(4) 0.0142(4) 0.0037(3)
Au45 0.0443(5) 0.0379(5) 0.0406(5) 0.0017(4) 0.0088(4) 0.0036(4)
Au46 0.0348(4) 0.0285(4) 0.0365(4) 0.0032(3) 0.0079(3) -0.0053(3)
Pd1 0.0273(6) 0.0264(6) 0.0242(6) 0.0016(5) 0.0085(5) -0.0033(5)
Pd2 0.0327(6) 0.0217(6) 0.0310(7) -0.0008(5) 0.0049(5) -0.0065(5)
S1 0.036(2) 0.031(2) 0.040(3) 0.0085(19) 0.013(2) -0.0061(18)
S2 0.047(3) 0.029(2) 0.031(2) -0.0012(18) 0.009(2) -0.002(2)
S3 0.029(2) 0.027(2) 0.030(2) -0.0032(17) 0.0049(17) -0.0080(17)
S4 0.037(2) 0.026(2) 0.027(2) 0.0025(17) 0.0139(18) 0.0002(17)
S5 0.032(2) 0.025(2) 0.034(2) 0.0038(17) 0.0115(18) -0.0048(17)
S6 0.047(3) 0.028(2) 0.056(3) 0.005(2) 0.027(2) 0.001(2)
S7 0.033(2) 0.0188(19) 0.029(2) 0.0022(16) 0.0079(17) -0.0091(16)
S8 0.038(2) 0.025(2) 0.026(2) -0.0015(17) 0.0056(18) -0.0102(17)
S9 0.033(2) 0.029(2) 0.035(2) -0.0014(18) 0.0113(19) -0.0072(18)
S10 0.038(2) 0.021(2) 0.030(2) 0.0003(16) 0.0083(18) -0.0059(17)
S11 0.032(2) 0.0191(19) 0.032(2) 0.0006(16) 0.0051(18) -0.0086(16)
S12 0.029(2) 0.033(2) 0.025(2) 0.0043(17) 0.0048(17) -0.0050(17)
S13 0.032(2) 0.029(2) 0.024(2) 0.0023(17) 0.0063(17) -0.0074(17)
S14 0.030(2) 0.023(2) 0.0242(19) -0.0012(16) 0.0074(16) -0.0056(16)
S15 0.037(2) 0.037(2) 0.031(2) 0.0018(19) 0.0110(19) 0.0020(19)
S16 0.032(2) 0.042(3) 0.034(2) 0.002(2) 0.0106(19) -0.0048(19)
S17 0.036(2) 0.033(2) 0.034(2) 0.0026(19) 0.0109(19) 0.0003(19)
S18 0.042(3) 0.036(3) 0.034(2) 0.001(2) 0.012(2) -0.013(2)
S19 0.037(2) 0.028(2) 0.048(3) 0.005(2) 0.007(2) -0.0087(19)
S20 0.045(3) 0.028(2) 0.039(3) -0.0040(19) 0.016(2) -0.0056(19)
S21 0.039(2) 0.035(2) 0.034(2) 0.0015(19) 0.008(2) 0.001(2)
S22 0.071(4) 0.063(4) 0.046(3) -0.018(3) 0.006(3) -0.007(3)
S23 0.066(4) 0.040(3) 0.057(4) 0.008(3) -0.019(3) -0.023(3)
S24 0.034(2) 0.026(2) 0.037(2) -0.0009(18) 0.0108(19) -0.0094(17)
S25 0.044(3) 0.026(2) 0.048(3) -0.009(2) 0.015(2) -0.0078(19)
S26 0.032(2) 0.029(2) 0.052(3) 0.004(2) 0.015(2) -0.0087(18)
S27 0.035(2) 0.026(2) 0.039(2) -0.0042(18) 0.005(2) -0.0063(18)
S28 0.034(2) 0.023(2) 0.038(2) -0.0005(18) 0.0125(19) -0.0109(17)
S29 0.041(2) 0.020(2) 0.034(2) -0.0035(17) 0.0137(19) -0.0168(17)
S30 0.041(2) 0.022(2) 0.039(2) 0.0014(18) 0.015(2) -0.0058(18)
S31 0.034(2) 0.027(2) 0.040(2) -0.0024(19) 0.013(2) -0.0057(18)
S32 0.064(4) 0.081(5) 0.049(3) 0.004(3) 0.014(3) 0.035(4)
S33 0.046(3) 0.026(2) 0.043(3) 0.0057(19) 0.015(2) -0.0066(19)
S34 0.032(2) 0.024(2) 0.036(2) -0.0036(18) 0.0025(19) -0.0112(17)
C1A 0.063(14) 0.023(9) 0.043(11) 0.002(8) 0.024(11) -0.012(9)
C1B 0.052(12) 0.032(11) 0.034(10) 0.003(8) 0.008(9) -0.005(9)
C1C 0.046(12) 0.031(11) 0.067(15) 0.001(10) 0.014(11) 0.001(9)
C1D 0.072(17) 0.051(15) 0.042(13) -0.004(11) 0.010(12) -0.003(12)
C1E 0.039(10) 0.023(9) 0.055(13) 0.005(9) 0.014(10) -0.015(8)
C1F 0.042(11) 0.050(13) 0.048(12) 0.018(10) 0.025(10) 0.005(10)
C2A 0.036(11) 0.045(13) 0.055(14) 0.004(10) 0.010(10) -0.006(9)
C2B 0.045(12) 0.047(13) 0.048(13) 0.011(10) 0.010(10) 0.007(10)
C2C 0.060(14) 0.039(12) 0.041(12) 0.000(9) 0.015(11) -0.008(10)
C2D 0.030(10) 0.038(11) 0.058(14) 0.005(10) 0.004(9) -0.006(8)
C2E 0.061(14) 0.046(13) 0.040(12) 0.003(10) 0.011(11) 0.009(11)
C2F 0.072(15) 0.042(12) 0.032(11) 0.010(9) 0.020(11) 0.000(11)
C3A 0.041(11) 0.038(11) 0.025(9) -0.005(8) -0.001(8) -0.002(9)
C3B 0.034(10) 0.024(9) 0.048(12) -0.008(8) 0.006(9) -0.011(8)
C3C 0.060(14) 0.019(10) 0.070(16) -0.017(10) 0.024(12) -0.011(9)
C3D 0.051(13) 0.053(15) 0.068(16) -0.032(13) 0.021(12) 0.004(11)
C3E 0.043(12) 0.084(19) 0.047(13) 0.010(13) 0.018(11) 0.011(12)
C3F 0.035(10) 0.037(11) 0.035(10) -0.013(8) 0.020(8) -0.014(8)
C4A 0.039(10) 0.035(10) 0.027(9) 0.002(8) 0.013(8) -0.001(8)
C4B 0.021(8) 0.045(11) 0.052(12) 0.018(10) 0.021(8) 0.000(8)
C4C 0.047(12) 0.069(16) 0.038(11) 0.032(11) 0.027(10) 0.013(11)
C4D 0.031(10) 0.049(12) 0.038(11) 0.008(9) 0.011(8) 0.002(9)
C4E 0.036(11) 0.052(13) 0.057(14) 0.023(11) 0.029(10) -0.008(9)
C4F 0.025(9) 0.055(13) 0.033(10) 0.011(9) 0.014(8) 0.004(8)
C5A 0.036(9) 0.029(9) 0.021(8) 0.006(7) 0.017(7) -0.011(7)
C5B 0.038(11) 0.044(12) 0.054(13) 0.014(10) 0.008(10) 0.009(9)
C5C 0.053(13) 0.055(15) 0.051(14) 0.004(11) 0.022(11) 0.007(11)
C5D 0.038(11) 0.042(12) 0.069(15) 0.010(11) 0.038(11) -0.006(9)
C5E 0.044(13) 0.067(17) 0.059(15) -0.017(13) 0.019(11) -0.001(11)
C5F 0.035(11) 0.049(13) 0.053(13) -0.006(11) 0.018(10) -0.001(9)
C6A 0.044(12) 0.046(13) 0.070(16) 0.023(11) 0.029(11) 0.022(10)
C6B 0.028(10) 0.058(16) 0.10(2) 0.022(15) 0.019(12) -0.011(10)
C6C 0.045(14) 0.11(3) 0.068(19) 0.006(18) -0.001(13) -0.010(15)
C6D 0.035(12) 0.043(14) 0.11(2) 0.024(15) 0.010(14) -0.003(10)
C6E 0.074(17) 0.044(14) 0.086(19) 0.022(13) 0.049(16) 0.027(13)
C6F 0.049(12) 0.032(11) 0.063(15) 0.011(10) 0.026(11) 0.007(9)
C7A 0.027(9) 0.037(10) 0.031(9) -0.002(8) 0.014(8) -0.019(8)
C7B 0.043(11) 0.030(10) 0.032(10) 0.008(8) 0.009(9) -0.010(8)
C7C 0.038(10) 0.020(9) 0.041(11) -0.010(8) 0.016(9) -0.012(7)
C7D 0.050(12) 0.031(11) 0.049(13) -0.004(9) 0.014(10) -0.016(9)
C7E 0.041(11) 0.045(12) 0.031(10) 0.003(9) 0.010(9) -0.006(9)
C7F 0.038(10) 0.022(9) 0.045(11) 0.000(8) 0.017(9) -0.015(8)
C8A 0.034(9) 0.033(10) 0.031(9) -0.010(8) 0.015(8) -0.010(8)
C8B 0.043(11) 0.026(10) 0.054(13) -0.014(9) 0.019(10) -0.006(8)
C8C 0.046(12) 0.044(13) 0.064(15) 0.010(11) 0.020(11) -0.014(10)
C8D 0.069(16) 0.039(13) 0.063(16) -0.022(11) 0.031(13) -0.019(11)
C8E 0.055(13) 0.013(9) 0.071(15) 0.003(9) 0.036(12) -0.008(8)
C8F 0.039(11) 0.033(11) 0.053(13) -0.016(9) 0.016(10) -0.016(9)
C9A 0.028(9) 0.031(10) 0.033(10) 0.001(8) 0.005(8) -0.008(7)
C9B 0.044(12) 0.061(16) 0.069(16) -0.008(13) 0.030(12) 0.006(11)
C9C 0.041(12) 0.050(15) 0.09(2) -0.027(14) 0.028(13) -0.028(11)
C9D 0.037(11) 0.070(17) 0.046(13) -0.017(12) 0.005(10) -0.014(11)
C9E 0.034(11) 0.046(13) 0.067(16) -0.006(12) -0.005(11) -0.002(10)
C9F 0.046(11) 0.023(9) 0.039(11) -0.006(8) 0.012(9) -0.006(8)
C10A 0.038(10) 0.018(8) 0.034(10) 0.001(7) 0.003(8) -0.009(7)
C10B 0.033(9) 0.006(7) 0.045(10) 0.000(7) 0.006(8) 0.005(6)
C10C 0.036(10) 0.040(11) 0.053(13) 0.028(10) 0.014(9) -0.008(8)
C10D 0.051(13) 0.059(15) 0.037(11) 0.006(10) 0.021(10) 0.007(11)
C10E 0.047(11) 0.043(12) 0.044(12) 0.012(9) 0.032(10) 0.001(9)
C10F 0.048(12) 0.037(11) 0.044(12) 0.007(9) 0.018(10) -0.012(9)
C11A 0.049(9) 0.026(8) 0.022(8) -0.001(6) 0.017(7) -0.006(6)
C11B 0.068(11) 0.022(8) 0.036(9) -0.006(6) 0.022(8) -0.014(8)
C11C 0.060(10) 0.017(8) 0.044(10) -0.010(7) 0.014(8) -0.010(7)
C11D 0.051(11) 0.044(10) 0.057(12) -0.023(9) 0.011(9) -0.015(8)
C11E 0.060(11) 0.046(10) 0.047(10) -0.021(8) 0.025(9) -0.011(9)
C11F 0.055(10) 0.028(9) 0.041(9) -0.007(7) 0.020(8) -0.006(7)
C12A 0.036(10) 0.040(11) 0.032(10) -0.004(8) 0.016(8) 0.001(8)
C12B 0.032(9) 0.039(11) 0.032(10) -0.003(8) 0.013(8) -0.009(8)
C12C 0.033(11) 0.073(17) 0.060(15) -0.025(13) 0.019(11) -0.011(11)
C12D 0.039(12) 0.09(2) 0.046(13) -0.011(13) 0.015(10) -0.012(12)
C12E 0.030(10) 0.084(18) 0.030(10) -0.001(11) 0.005(8) 0.007(11)
C12F 0.039(10) 0.023(9) 0.050(12) 0.001(8) 0.021(9) -0.013(8)
C13A 0.039(9) 0.016(8) 0.017(8) -0.001(6) 0.002(7) -0.007(7)
C13B 0.035(10) 0.041(12) 0.051(12) 0.015(10) 0.022(9) 0.004(9)
C13C 0.033(10) 0.053(13) 0.058(14) 0.024(11) 0.028(10) -0.004(9)
C13D 0.056(12) 0.023(9) 0.035(10) 0.002(8) 0.023(9) -0.013(8)
C13E 0.056(12) 0.022(9) 0.035(10) 0.003(8) 0.010(9) -0.014(9)
C13F 0.024(8) 0.041(11) 0.034(10) 0.010(8) 0.013(8) -0.007(8)
C14A 0.033(8) 0.017(7) 0.028(8) -0.004(6) 0.002(6) -0.016(6)
C14B 0.044(10) 0.033(9) 0.037(9) -0.017(7) 0.007(8) -0.025(8)
C14C 0.054(11) 0.026(9) 0.065(14) -0.013(9) 0.022(10) -0.028(8)
C14D 0.045(11) 0.052(12) 0.067(14) -0.017(11) 0.016(10) -0.023(9)
C14E 0.056(12) 0.035(9) 0.055(12) 0.003(8) 0.028(10) -0.013(8)
C14F 0.042(9) 0.035(9) 0.037(10) 0.007(7) 0.012(8) -0.009(7)
C15A 0.045(11) 0.037(11) 0.032(10) 0.015(8) 0.013(9) 0.010(9)
C15B 0.044(11) 0.070(16) 0.023(9) 0.005(10) 0.009(9) 0.016(11)
C15C 0.075(17) 0.09(2) 0.036(12) 0.029(13) 0.032(12) 0.041(16)
C15D 0.084(19) 0.080(19) 0.036(12) 0.018(12) 0.021(13) 0.036(16)
C15E 0.040(12) 0.069(16) 0.041(12) -0.011(11) 0.009(10) 0.003(11)
C15F 0.050(12) 0.047(13) 0.042(12) 0.014(10) 0.019(10) -0.002(10)
C16A 0.032(9) 0.044(11) 0.030(10) -0.006(8) 0.010(8) -0.012(8)
C16B 0.040(12) 0.064(16) 0.041(12) 0.001(11) 0.011(10) -0.018(11)
C16C 0.047(13) 0.08(2) 0.053(14) -0.019(14) 0.031(12) -0.018(13)
C16D 0.053(14) 0.068(17) 0.053(14) 0.017(13) 0.026(12) -0.004(12)
C16E 0.041(12) 0.079(19) 0.057(15) 0.008(13) 0.020(11) -0.004(12)
C16F 0.040(11) 0.024(10) 0.067(15) -0.009(10) 0.011(10) -0.003(8)
C17A 0.039(11) 0.061(14) 0.035(11) 0.021(10) 0.017(9) 0.011(10)
C17B 0.048(12) 0.063(15) 0.024(10) 0.003(9) 0.017(9) -0.001(10)
C17C 0.022(9) 0.051(13) 0.049(12) 0.002(10) 0.006(9) -0.017(8)
C17D 0.034(11) 0.057(14) 0.046(13) -0.001(11) 0.002(9) -0.005(10)
C17E 0.032(11) 0.08(2) 0.066(17) -0.007(15) 0.008(11) 0.009(12)
C17F 0.048(12) 0.038(12) 0.054(13) 0.005(10) 0.025(11) 0.001(9)
C18A 0.044(7) 0.034(7) 0.060(8) -0.001(6) 0.024(6) -0.019(6)
C18B 0.045(7) 0.030(7) 0.061(8) -0.001(6) 0.022(6) -0.019(6)
C18C 0.045(7) 0.037(7) 0.064(8) 0.002(7) 0.024(6) -0.016(6)
C18D 0.046(7) 0.034(7) 0.071(8) 0.004(7) 0.027(6) -0.017(6)
C18E 0.048(7) 0.033(7) 0.070(8) 0.006(7) 0.031(7) -0.020(6)
C18F 0.048(7) 0.037(7) 0.063(8) 0.003(7) 0.029(6) -0.019(6)
C19A 0.057(14) 0.045(14) 0.073(17) 0.023(12) 0.028(13) -0.020(11)
C19B 0.052(14) 0.055(15) 0.076(18) 0.017(13) 0.039(13) 0.002(11)
C19C 0.056(14) 0.042(13) 0.072(17) -0.001(12) 0.008(13) -0.001(11)
C19D 0.064(16) 0.08(2) 0.039(13) 0.009(13) 0.004(12) -0.005(14)
C19E 0.064(16) 0.046(14) 0.073(18) 0.002(13) 0.019(14) -0.002(12)
C19F 0.041(11) 0.023(9) 0.059(14) 0.007(9) 0.016(10) -0.008(8)
C20A 0.027(9) 0.029(10) 0.055(13) 0.002(9) 0.014(9) -0.007(7)
C20B 0.051(12) 0.054(14) 0.046(12) -0.005(10) 0.036(11) 0.000(10)
C20C 0.039(11) 0.038(12) 0.070(16) 0.004(11) 0.006(11) -0.005(9)
C20D 0.044(13) 0.055(15) 0.078(18) 0.013(13) 0.022(13) 0.009(11)
C20E 0.062(16) 0.033(13) 0.11(2) 0.022(14) 0.039(16) -0.007(11)
C20F 0.040(12) 0.046(13) 0.078(17) -0.017(12) 0.029(12) -0.021(10)
C21A 0.054(11) 0.016(8) 0.035(10) 0.007(7) 0.026(9) 0.004(8)
C21B 0.070(15) 0.041(12) 0.029(10) 0.006(9) 0.014(10) -0.004(11)
C21C 0.072(16) 0.034(11) 0.048(13) 0.013(10) 0.022(12) 0.008(11)
C21D 0.068(15) 0.055(14) 0.040(12) 0.021(10) 0.032(11) 0.024(12)
C21E 0.048(12) 0.046(13) 0.055(14) 0.017(11) 0.022(11) 0.005(10)
C21F 0.052(12) 0.038(11) 0.033(10) 0.009(9) 0.007(9) -0.004(9)
C22A 0.085(17) 0.11(2) 0.062(16) -0.024(15) -0.019(13) -0.023(12)
C22B 0.10(2) 0.11(2) 0.091(18) -0.002(16) -0.012(14) -0.006(16)
C22C 0.11(2) 0.13(2) 0.10(2) 0.022(17) -0.022(17) -0.022(15)
C22D 0.10(2) 0.15(2) 0.067(17) 0.017(17) -0.010(15) -0.035(15)
C22E 0.11(2) 0.16(2) 0.069(16) -0.024(17) -0.025(15) -0.035(18)
C22F 0.083(17) 0.127(19) 0.056(14) -0.035(14) 0.003(13) -0.027(14)
C23A 0.043(8) 0.039(9) 0.038(8) -0.017(7) 0.003(7) -0.022(7)
C23B 0.045(8) 0.041(9) 0.039(8) -0.018(7) 0.003(7) -0.021(7)
C23C 0.045(8) 0.041(9) 0.041(8) -0.017(7) 0.006(7) -0.018(7)
C23D 0.044(8) 0.040(9) 0.044(8) -0.017(7) 0.006(7) -0.018(7)
C23E 0.045(8) 0.040(9) 0.044(8) -0.015(7) 0.005(7) -0.021(7)
C23F 0.043(8) 0.040(9) 0.039(8) -0.016(7) 0.004(7) -0.022(7)
C23G 0.044(8) 0.040(9) 0.039(8) -0.018(7) 0.003(7) -0.021(7)
C23H 0.048(10) 0.040(10) 0.040(9) -0.017(8) 0.003(8) -0.016(8)
C23I 0.046(9) 0.040(10) 0.041(9) -0.018(8) 0.005(8) -0.017(8)
C23J 0.045(9) 0.038(9) 0.041(8) -0.017(7) 0.006(7) -0.018(7)
C23K 0.044(8) 0.038(9) 0.042(8) -0.016(7) 0.006(7) -0.020(7)
C23L 0.043(8) 0.040(9) 0.040(8) -0.017(7) 0.003(7) -0.022(7)
C24A 0.030(9) 0.048(12) 0.036(10) 0.005(9) 0.011(8) 0.002(8)
C24B 0.038(10) 0.032(10) 0.041(11) 0.013(9) 0.006(9) -0.007(8)
C24C 0.033(10) 0.043(11) 0.031(10) 0.012(8) 0.012(8) -0.010(8)
C24D 0.040(10) 0.041(11) 0.042(11) 0.000(9) 0.029(9) -0.005(9)
C24E 0.043(11) 0.042(12) 0.035(11) -0.001(9) 0.009(9) 0.001(9)
C24F 0.028(9) 0.045(12) 0.034(10) 0.003(9) 0.007(8) -0.002(8)
C25A 0.056(12) 0.030(10) 0.033(10) -0.006(8) 0.018(9) 0.004(9)
C25B 0.078(18) 0.051(15) 0.046(14) -0.014(11) 0.024(13) -0.013(13)
C25C 0.16(3) 0.037(14) 0.056(16) -0.020(12) 0.07(2) -0.033(16)
C25D 0.16(4) 0.06(2) 0.09(2) 0.011(18) 0.07(3) 0.00(2)
C25E 0.19(4) 0.09(3) 0.064(19) 0.038(18) 0.07(3) 0.08(3)
C25F 0.060(15) 0.070(18) 0.047(14) -0.001(12) 0.010(12) 0.016(13)
C26A 0.047(12) 0.039(12) 0.069(16) 0.017(11) 0.021(12) 0.005(10)
C26B 0.039(12) 0.10(2) 0.051(14) 0.025(14) 0.026(11) 0.021(13)
C26C 0.055(17) 0.12(3) 0.10(3) -0.01(2) 0.028(17) 0.047(19)
C26D 0.030(13) 0.13(3) 0.15(4) 0.03(3) 0.014(18) 0.025(17)
C26E 0.058(17) 0.07(2) 0.10(2) -0.003(18) 0.015(17) 0.008(15)
C26F 0.038(12) 0.073(18) 0.055(15) 0.009(13) 0.013(11) 0.003(11)
C27A 0.041(11) 0.046(13) 0.049(13) 0.005(10) 0.010(10) -0.004(10)
C27B 0.049(12) 0.032(11) 0.057(14) 0.011(10) 0.011(11) 0.012(9)
C27C 0.045(12) 0.044(13) 0.059(14) 0.017(11) 0.020(11) -0.005(10)
C27D 0.027(10) 0.071(16) 0.051(13) 0.022(12) 0.011(9) -0.001(10)
C27E 0.041(12) 0.072(17) 0.051(14) 0.009(12) 0.005(11) 0.002(12)
C27F 0.036(11) 0.066(16) 0.050(13) 0.011(11) 0.022(10) -0.004(10)
C28A 0.048(11) 0.030(10) 0.028(9) 0.000(8) 0.016(9) -0.008(8)
C28B 0.055(13) 0.041(12) 0.045(12) 0.003(10) 0.010(11) 0.000(10)
C28C 0.044(12) 0.084(19) 0.042(13) -0.021(12) 0.022(10) -0.036(12)
C28D 0.071(17) 0.058(16) 0.051(14) -0.023(12) 0.024(13) -0.027(13)
C28E 0.053(13) 0.041(12) 0.058(14) -0.027(11) 0.027(12) -0.019(10)
C28F 0.043(11) 0.049(13) 0.042(12) -0.009(10) 0.014(10) 0.000(10)
C29A 0.026(8) 0.031(10) 0.029(9) -0.011(8) 0.003(7) -0.009(7)
C29B 0.056(13) 0.057(14) 0.028(10) -0.002(10) 0.002(10) -0.002(11)
C29C 0.064(16) 0.072(18) 0.043(13) -0.015(12) 0.021(12) -0.017(13)
C29D 0.14(3) 0.062(18) 0.066(18) -0.020(15) 0.07(2) -0.019(19)
C29E 0.12(3) 0.07(2) 0.062(18) -0.014(15) 0.026(18) 0.032(19)
C29F 0.13(3) 0.058(17) 0.057(16) 0.024(13) 0.062(18) 0.040(18)
C30A 0.057(13) 0.022(9) 0.035(11) 0.001(8) 0.003(9) 0.003(9)
C30B 0.041(10) 0.023(9) 0.033(10) 0.004(7) 0.007(8) -0.020(8)
C30C 0.048(11) 0.030(10) 0.040(11) 0.013(8) 0.021(9) 0.007(8)
C30D 0.046(11) 0.051(13) 0.036(11) 0.015(9) 0.028(9) -0.009(9)
C30E 0.036(10) 0.036(11) 0.042(11) 0.005(9) 0.009(9) -0.010(8)
C30F 0.031(9) 0.040(11) 0.034(10) 0.011(8) 0.010(8) -0.010(8)
C31A 0.033(9) 0.012(8) 0.051(11) -0.005(7) 0.024(9) -0.007(7)
C31B 0.047(12) 0.052(13) 0.047(12) -0.012(10) 0.030(10) 0.004(10)
C31C 0.078(18) 0.048(14) 0.075(18) -0.015(13) 0.053(16) -0.008(13)
C31D 0.052(13) 0.046(14) 0.071(17) -0.017(12) 0.030(13) -0.003(11)
C31E 0.048(13) 0.062(16) 0.070(17) -0.010(13) 0.028(13) 0.002(12)
C31F 0.032(10) 0.040(12) 0.073(16) -0.010(11) 0.008(11) -0.007(9)
C32A 0.17(2) 0.072(16) 0.068(14) 0.018(12) 0.035(15) 0.069(17)
C32B 0.14(2) 0.079(15) 0.079(15) 0.018(13) 0.038(16) 0.055(16)
C32C 0.16(2) 0.069(14) 0.066(12) -0.004(13) 0.033(15) 0.043(16)
C32D 0.15(2) 0.100(19) 0.068(13) 0.014(13) 0.039(15) 0.049(18)
C32E 0.18(3) 0.095(17) 0.066(14) 0.024(13) 0.049(17) 0.059(18)
C32F 0.20(3) 0.092(17) 0.069(13) 0.018(15) 0.035(17) 0.056(19)
C33A 0.054(12) 0.029(10) 0.031(10) 0.014(8) 0.010(9) -0.004(9)
C33B 0.048(12) 0.030(10) 0.051(13) 0.013(9) 0.018(10) -0.014(9)
C33C 0.073(16) 0.026(10) 0.043(12) 0.013(9) 0.006(11) -0.010(10)
C33D 0.054(14) 0.059(16) 0.052(14) 0.012(12) 0.002(12) -0.006(12)
C33E 0.045(13) 0.067(17) 0.069(17) 0.005(14) 0.025(12) 0.002(12)
C33F 0.040(12) 0.069(17) 0.047(13) -0.008(12) -0.004(10) -0.003(11)
C34A 0.051(12) 0.023(10) 0.040(11) -0.016(8) 0.014(9) -0.016(8)
C34B 0.081(16) 0.025(10) 0.040(11) 0.007(9) 0.027(12) -0.008(10)
C34C 0.070(16) 0.033(11) 0.047(13) 0.005(10) 0.013(12) -0.012(11)
C34D 0.055(13) 0.042(12) 0.032(11) 0.002(9) 0.005(10) -0.006(10)
C34E 0.064(14) 0.026(10) 0.045(12) 0.000(9) 0.012(11) -0.007(9)
C34F 0.062(14) 0.036(11) 0.037(11) -0.007(9) 0.014(10) -0.017(10)

loop_
_atom_type_symbol
_atom_type_description
_atom_type_scat_dispersion_real
_atom_type_scat_dispersion_imag
_atom_type_scat_source
C C 0.0181 0.0091 'International Tables Vol C Tables 4.2.6.8 and 6.1.1.4'
H H 0.0000 0.0000 'International Tables Vol C Tables 4.2.6.8 and 6.1.1.4'
Au Au -4.4197 7.2980 'International Tables Vol C Tables 4.2.6.8 and 6.1.1.4'
S S 0.3331 0.5567 'International Tables Vol C Tables 4.2.6.8 and 6.1.1.4'
Pd Pd 0.1215 3.9337 'International Tables Vol C Tables 4.2.6.8 and 6.1.1.4'

loop_
_exptl_crystal_face_index_h
_exptl_crystal_face_index_k
_exptl_crystal_face_index_l
_exptl_crystal_face_perp_dist
-7 -13 0 0.0914
-4 3 19 0.0326
8 12 -6 0.0758
3 -6 -18 0.0399
-11 10 0 0.0106
5 10 -15 0.0544
11 -10 -1 0.0106

loop_
_geom_angle_atom_site_label_1
_geom_angle_atom_site_label_2
_geom_angle_atom_site_label_3
_geom_angle
S17 Au1 Pd1 162.10(13)
S17 Au1 Au3 133.53(12)
Pd1 Au1 Au3 61.23(3)
S17 Au1 Au2 131.40(13)
Pd1 Au1 Au2 60.90(4)
Au3 Au1 Au2 63.14(3)
S17 Au1 Au11 99.32(12)
Pd1 Au1 Au11 63.83(3)
Au3 Au1 Au11 124.19(3)
Au2 Au1 Au11 97.94(3)
S17 Au1 Au12 105.79(12)
Pd1 Au1 Au12 60.77(3)
Au3 Au1 Au12 87.67(3)
Au2 Au1 Au12 121.64(3)
Au11 Au1 Au12 56.93(2)
S17 Au1 Au23 47.38(12)
Pd1 Au1 Au23 117.64(4)
Au3 Au1 Au23 126.66(3)
Au2 Au1 Au23 169.12(4)
Au11 Au1 Au23 72.81(3)
Au12 Au1 Au23 58.44(3)
S1 Au2 Au1 133.59(13)
S1 Au2 Au4 118.65(13)
Au1 Au2 Au4 105.62(3)
S1 Au2 Pd1 160.81(12)
Au1 Au2 Pd1 59.16(3)
Au4 Au2 Pd1 57.76(3)
S1 Au2 Au3 137.70(13)
Au1 Au2 Au3 58.28(3)
Au4 Au2 Au3 57.85(3)
Pd1 Au2 Au3 59.03(3)
S1 Au2 Au13 94.45(12)
Au1 Au2 Au13 91.87(3)
Au4 Au2 Au13 98.75(3)
Pd1 Au2 Au13 68.86(3)
Au3 Au2 Au13 127.66(3)
S1 Au2 Au15 45.96(12)
Au1 Au2 Au15 111.07(3)
Au4 Au2 Au15 105.48(3)
Pd1 Au2 Au15 151.06(4)
Au3 Au2 Au15 92.30(3)
Au13 Au2 Au15 140.00(3)
S3 Au3 Au4 132.55(12)
S3 Au3 Au1 118.89(12)
Au4 Au3 Au1 106.76(3)
S3 Au3 Pd1 161.63(12)
Au4 Au3 Pd1 58.02(3)
Au1 Au3 Pd1 59.15(3)
S3 Au3 Au2 138.08(12)
Au4 Au3 Au2 58.95(3)
Au1 Au3 Au2 58.58(3)
Pd1 Au3 Au2 58.72(3)
S3 Au3 Au14 92.98(12)
Au4 Au3 Au14 86.97(3)
Au1 Au3 Au14 104.97(3)
Pd1 Au3 Au14 71.27(3)
Au2 Au3 Au14 128.88(3)
S3 Au3 Au16 44.68(11)
Au4 Au3 Au16 112.00(3)
Au1 Au3 Au16 106.40(3)
Pd1 Au3 Au16 152.46(4)
Au2 Au3 Au16 93.84(3)
Au14 Au3 Au16 136.10(3)
S4 Au4 Pd1 167.29(12)
S4 Au4 Au3 125.69(12)
Pd1 Au4 Au3 62.08(3)
S4 Au4 Au2 130.05(11)
Pd1 Au4 Au2 61.43(4)
Au3 Au4 Au2 63.20(3)
S4 Au4 Au5 99.34(11)
Pd1 Au4 Au5 68.30(4)
Au3 Au4 Au5 101.31(3)
Au2 Au4 Au5 128.87(3)
S4 Au4 Au6 109.00(12)
Pd1 Au4 Au6 62.11(3)
Au3 Au4 Au6 124.17(3)
Au2 Au4 Au6 91.39(3)
Au5 Au4 Au6 55.75(2)
S4 Au4 Au17 49.41(11)
Pd1 Au4 Au17 119.93(4)
Au3 Au4 Au17 163.53(4)
Au2 Au4 Au17 133.07(3)
Au5 Au4 Au17 67.09(3)
Au6 Au4 Au17 60.08(2)
S8 Au5 Au7 155.47(11)
S8 Au5 Au6 142.65(11)
Au7 Au5 Au6 61.43(3)
S8 Au5 Au9 105.22(12)
Au7 Au5 Au9 62.83(3)
Au6 Au5 Au9 89.25(3)
S8 Au5 Au4 80.07(11)
Au7 Au5 Au4 123.13(3)
Au6 Au5 Au4 62.69(3)
Au9 Au5 Au4 107.17(3)
S8 Au5 Au18 116.16(12)
Au7 Au5 Au18 61.14(3)
Au6 Au5 Au18 83.62(3)
Au9 Au5 Au18 119.36(3)
Au4 Au5 Au18 121.52(3)
S8 Au5 Pd1 101.37(12)
Au7 Au5 Pd1 89.18(3)
Au6 Au5 Pd1 58.85(3)
Au9 Au5 Pd1 55.32(3)
Au4 Au5 Pd1 52.61(3)
Au18 Au5 Pd1 140.91(4)
S8 Au5 Au14 47.00(12)
Au7 Au5 Au14 122.71(3)
Au6 Au5 Au14 123.83(3)
Au9 Au5 Au14 60.43(2)
Au4 Au5 Au14 81.49(3)
Au18 Au5 Au14 151.71(3)
Pd1 Au5 Au14 65.09(3)
S8 Au5 Au19 96.04(11)
Au7 Au5 Au19 59.99(2)
Au6 Au5 Au19 121.29(3)
Au9 Au5 Au19 67.86(3)
Au4 Au5 Au19 172.81(3)
Au18 Au5 Au19 65.61(2)
Pd1 Au5 Au19 123.06(4)
Au14 Au5 Au19 91.43(3)
S8 Au5 Au17 100.25(12)
Au7 Au5 Au17 99.35(3)
Au6 Au5 Au17 58.78(2)
Au9 Au5 Au17 147.97(3)
Au4 Au5 Au17 58.46(2)
Au18 Au5 Au17 63.32(2)
Pd1 Au5 Au17 101.00(3)
Au14 Au5 Au17 133.96(3)
Au19 Au5 Au17 128.51(3)
S10 Au6 Au5 168.46(11)
S10 Au6 Au7 132.37(11)
Au5 Au6 Au7 59.14(3)
S10 Au6 Au8 92.88(12)
Au5 Au6 Au8 93.14(3)
Au7 Au6 Au8 62.03(3)
S10 Au6 Pd1 107.55(12)
Au5 Au6 Pd1 67.72(3)
Au7 Au6 Pd1 92.97(4)
Au8 Au6 Pd1 58.08(3)
S10 Au6 Au4 106.97(11)
Au5 Au6 Au4 61.56(3)
Au7 Au6 Au4 119.77(3)
Au8 Au6 Au4 112.88(3)
Pd1 Au6 Au4 54.80(3)
S10 Au6 Au17 104.16(12)
Au5 Au6 Au17 69.96(3)
Au7 Au6 Au17 105.34(3)
Au8 Au6 Au17 162.94(3)
Pd1 Au6 Au17 114.53(4)
Au4 Au6 Au17 61.74(2)
S10 Au6 Au13 45.03(12)
Au5 Au6 Au13 131.66(3)
Au7 Au6 Au13 122.38(3)
Au8 Au6 Au13 61.04(2)
Pd1 Au6 Au13 63.94(3)
Au4 Au6 Au13 90.06(3)
Au17 Au6 Au13 132.20(3)
S12 Au7 Au5 151.84(11)
S12 Au7 Au6 148.68(11)
Au5 Au7 Au6 59.43(3)
S12 Au7 Au8 103.66(12)
Au5 Au7 Au8 92.01(3)
Au6 Au7 Au8 59.90(3)
S12 Au7 Au9 107.37(11)
Au5 Au7 Au9 61.15(3)
Au6 Au7 Au9 87.30(3)
Au8 Au7 Au9 58.83(2)
S12 Au7 Au18 108.01(12)
Au5 Au7 Au18 66.14(3)
Au6 Au7 Au18 85.23(3)
Au8 Au7 Au18 145.07(3)
Au9 Au7 Au18 122.38(3)
S12 Au7 Au19 83.24(11)
Au5 Au7 Au19 68.77(3)
Au6 Au7 Au19 128.05(3)
Au8 Au7 Au19 128.83(3)
Au9 Au7 Au19 70.61(3)
Au18 Au7 Au19 70.17(3)
S14 Au8 Pd1 162.53(11)
S14 Au8 Au6 122.49(11)
Pd1 Au8 Au6 62.22(3)
S14 Au8 Au9 134.07(11)
Pd1 Au8 Au9 59.54(3)
Au6 Au8 Au9 87.50(3)
S14 Au8 Au11 102.44(11)
Pd1 Au8 Au11 63.49(3)
Au6 Au8 Au11 118.03(3)
Au9 Au8 Au11 89.55(3)
S14 Au8 Au7 103.49(11)
Pd1 Au8 Au7 93.08(4)
Au6 Au8 Au7 58.07(2)
Au9 Au8 Au7 60.97(2)
Au11 Au8 Au7 149.68(3)
S14 Au8 Au10 89.27(11)
Pd1 Au8 Au10 90.70(4)
Au6 Au8 Au10 146.72(3)
Au9 Au8 Au10 60.91(2)
Au11 Au8 Au10 56.35(2)
Au7 Au8 Au10 108.56(3)
S14 Au8 Au13 98.05(10)
Pd1 Au8 Au13 67.45(3)
Au6 Au8 Au13 66.94(3)
Au9 Au8 Au13 126.98(3)
Au11 Au8 Au13 66.50(3)
Au7 Au8 Au13 124.30(3)
Au10 Au8 Au13 122.58(3)
S14 Au8 Au21 44.29(10)
Pd1 Au8 Au21 123.34(4)
Au6 Au8 Au21 154.20(3)
Au9 Au8 Au21 117.50(3)
Au11 Au8 Au21 59.87(2)
Au7 Au8 Au21 138.16(3)
Au10 Au8 Au21 56.74(2)
Au13 Au8 Au21 91.19(3)
S7 Au9 Pd1 166.18(11)
S7 Au9 Au12 122.42(11)
Pd1 Au9 Au12 61.08(3)
S7 Au9 Au8 131.75(10)
Pd1 Au9 Au8 59.05(3)
Au12 Au9 Au8 88.42(3)
S7 Au9 Au5 101.96(11)
Pd1 Au9 Au5 67.24(3)
Au12 Au9 Au5 120.13(3)
Au8 Au9 Au5 89.75(3)
S7 Au9 Au7 88.11(11)
Pd1 Au9 Au7 92.31(4)
Au12 Au9 Au7 147.26(3)
Au8 Au9 Au7 60.20(2)
Au5 Au9 Au7 56.02(2)
S7 Au9 Au10 102.74(11)
Pd1 Au9 Au10 90.29(4)
Au12 Au9 Au10 57.68(2)
Au8 Au9 Au10 60.70(2)
Au5 Au9 Au10 149.79(3)
Au7 Au9 Au10 107.79(3)
S7 Au9 Au14 97.00(10)
Pd1 Au9 Au14 70.96(3)
Au12 Au9 Au14 70.89(3)
Au8 Au9 Au14 129.75(3)
Au5 Au9 Au14 65.29(3)
Au7 Au9 Au14 120.78(3)
Au10 Au9 Au14 127.83(3)
S13 Au10 Au11 153.96(11)
S13 Au10 Au12 145.22(11)
Au11 Au10 Au12 60.05(3)
S13 Au10 Au8 114.14(11)
Au11 Au10 Au8 60.78(3)
Au12 Au10 Au8 87.94(3)
S13 Au10 Au9 108.48(12)
Au11 Au10 Au9 90.65(3)
Au12 Au10 Au9 59.21(3)
Au8 Au10 Au9 58.38(2)
S13 Au10 Au22 104.09(12)
Au11 Au10 Au22 67.57(3)
Au12 Au10 Au22 81.20(3)
Au8 Au10 Au22 125.33(3)
Au9 Au10 Au22 140.41(3)
S13 Au10 Au21 88.22(11)
Au11 Au10 Au21 65.92(3)
Au12 Au10 Au21 125.82(3)
Au8 Au10 Au21 68.80(3)
Au9 Au10 Au21 127.00(3)
Au22 Au10 Au21 75.14(3)
S13 Au10 Au20 45.98(12)
Au11 Au10 Au20 131.66(3)
Au12 Au10 Au20 130.10(3)
Au8 Au10 Au20 71.87(3)
Au9 Au10 Au20 71.51(3)
Au22 Au10 Au20 147.39(3)
Au21 Au10 Au20 89.23(3)
S11 Au11 Au10 153.44(11)
S11 Au11 Au12 144.92(11)
Au10 Au11 Au12 60.72(3)
S11 Au11 Au8 102.66(11)
Au10 Au11 Au8 62.87(3)
Au12 Au11 Au8 89.44(3)
S11 Au11 Au1 83.14(11)
Au10 Au11 Au1 122.38(3)
Au12 Au11 Au1 61.87(3)
Au8 Au11 Au1 112.47(3)
S11 Au11 Pd1 99.67(12)
Au10 Au11 Pd1 90.65(4)
Au12 Au11 Pd1 59.65(3)
Au8 Au11 Pd1 56.97(3)
Au1 Au11 Pd1 55.77(3)
S11 Au11 Au21 93.19(10)
Au10 Au11 Au21 61.18(2)
Au12 Au11 Au21 121.76(3)
Au8 Au11 Au21 67.74(2)
Au1 Au11 Au21 176.30(3)
Pd1 Au11 Au21 124.68(4)
S11 Au11 Au22 120.96(12)
Au10 Au11 Au22 59.84(3)
Au12 Au11 Au22 77.85(3)
Au8 Au11 Au22 120.01(3)
Au1 Au11 Au22 111.79(3)
Pd1 Au11 Au22 136.83(4)
Au21 Au11 Au22 70.57(2)
S11 Au11 Au13 45.26(11)
Au10 Au11 Au13 123.42(3)
Au12 Au11 Au13 122.91(3)
Au8 Au11 Au13 60.83(2)
Au1 Au11 Au13 84.73(3)
Pd1 Au11 Au13 63.32(3)
Au21 Au11 Au13 92.31(3)
Au22 Au11 Au13 158.73(3)
S9 Au12 Au11 171.63(12)
S9 Au12 Au10 124.85(12)
Au11 Au12 Au10 59.23(3)
S9 Au12 Au9 84.02(12)
Au11 Au12 Au9 92.49(3)
Au10 Au12 Au9 63.11(3)
S9 Au12 Pd1 107.81(12)
Au11 Au12 Pd1 63.98(3)
Au10 Au12 Pd1 92.34(4)
Au9 Au12 Pd1 59.12(3)
S9 Au12 Au1 113.62(12)
Au11 Au12 Au1 61.20(3)
Au10 Au12 Au1 120.23(3)
Au9 Au12 Au1 115.95(3)
Pd1 Au12 Au1 56.84(3)
S9 Au12 Au23 106.71(12)
Au11 Au12 Au23 77.53(3)
Au10 Au12 Au23 105.82(3)
Au9 Au12 Au23 168.18(4)
Pd1 Au12 Au23 120.06(4)
Au1 Au12 Au23 64.85(3)
S10 Au13 S11 169.51(15)
S10 Au13 Au2 100.39(11)
S11 Au13 Au2 88.76(11)
S10 Au13 Au8 86.20(11)
S11 Au13 Au8 96.82(11)
Au2 Au13 Au8 102.88(3)
S10 Au13 Au11 138.18(11)
S11 Au13 Au11 47.31(11)
Au2 Au13 Au11 84.06(3)
Au8 Au13 Au11 52.67(2)
S10 Au13 Pd1 96.99(11)
S11 Au13 Pd1 92.68(11)
Au2 Au13 Pd1 51.84(3)
Au8 Au13 Pd1 51.08(3)
Au11 Au13 Pd1 53.46(3)
S10 Au13 Au6 46.13(11)
S11 Au13 Au6 142.06(11)
Au2 Au13 Au6 79.78(3)
Au8 Au13 Au6 52.02(2)
Au11 Au13 Au6 95.27(3)
Pd1 Au13 Au6 52.08(3)
S9 Au14 S8 169.13(17)
S9 Au14 Au3 98.66(12)
S8 Au14 Au3 92.02(12)
S9 Au14 Au9 79.38(12)
S8 Au14 Au9 100.59(11)
Au3 Au14 Au9 101.23(3)
S9 Au14 Au5 133.52(12)
S8 Au14 Au5 48.39(10)
Au3 Au14 Au5 88.12(3)
Au9 Au14 Au5 54.27(2)
S1 Au15 S2 175.77(18)
S1 Au15 Au2 47.79(12)
S2 Au15 Au2 133.81(13)
S1 Au15 Au16 136.32(12)
S2 Au15 Au16 45.63(12)
Au2 Au15 Au16 88.54(3)
S3 Au16 S2 176.73(16)
S3 Au16 Au15 130.83(11)
S2 Au16 Au15 45.98(12)
S3 Au16 Au3 46.22(11)
S2 Au16 Au3 130.59(12)
Au15 Au16 Au3 84.61(3)
S4 Au17 S5 174.69(16)
S4 Au17 Au6 107.61(11)
S5 Au17 Au6 77.23(12)
S4 Au17 Au4 49.90(11)
S5 Au17 Au4 134.50(12)
Au6 Au17 Au4 58.18(2)
S4 Au17 Au5 89.73(11)
S5 Au17 Au5 91.78(11)
Au6 Au17 Au5 51.26(2)
Au4 Au17 Au5 54.45(2)
S4 Au17 Au18 134.34(11)
S5 Au17 Au18 43.91(11)
Au6 Au17 Au18 75.70(3)
Au4 Au17 Au18 110.26(3)
Au5 Au17 Au18 56.02(2)
S6 Au18 S5 169.09(18)
S6 Au18 Au7 94.22(13)
S5 Au18 Au7 94.94(12)
S6 Au18 Au5 94.23(13)
S5 Au18 Au5 96.03(12)
Au7 Au18 Au5 52.72(2)
S6 Au18 Au17 141.34(15)
S5 Au18 Au17 44.07(11)
Au7 Au18 Au17 92.25(3)
Au5 Au18 Au17 60.66(2)
S7 Au19 S6 174.00(18)
S7 Au19 Au7 88.02(10)
S6 Au19 Au7 93.37(13)
S7 Au19 Au5 94.51(11)
S6 Au19 Au5 90.90(14)
Au7 Au19 Au5 51.24(2)
S13 Au20 S12 179.00(15)
S13 Au20 Au10 46.95(11)
S12 Au20 Au10 132.07(11)
S15 Au21 S14 177.80(17)
S15 Au21 Au10 89.67(13)
S14 Au21 Au10 89.24(10)
S15 Au21 Au11 83.38(12)
S14 Au21 Au11 97.48(10)
Au10 Au21 Au11 52.90(2)
S15 Au21 Au8 133.58(12)
S14 Au21 Au8 46.70(10)
Au10 Au21 Au8 54.47(2)
Au11 Au21 Au8 52.39(2)
S15 Au22 S16 172.76(18)
S15 Au22 Au10 90.36(12)
S16 Au22 Au10 94.89(13)
S15 Au22 Au23 136.37(13)
S16 Au22 Au23 47.90(12)
Au10 Au22 Au23 96.86(3)
S15 Au22 Au11 82.22(12)
S16 Au22 Au11 104.93(13)
Au10 Au22 Au11 52.58(2)
Au23 Au22 Au11 69.06(3)
S17 Au23 S16 172.06(18)
S17 Au23 Au12 105.04(12)
S16 Au23 Au12 77.98(13)
S17 Au23 Au22 124.66(12)
S16 Au23 Au22 48.47(12)
Au12 Au23 Au22 75.81(3)
S17 Au23 Au1 48.36(12)
S16 Au23 Au1 133.82(13)
Au12 Au23 Au1 56.71(2)
Au22 Au23 Au1 106.32(3)
S34 Au24 Pd2 163.39(12)
S34 Au24 Au25 128.35(12)
Pd2 Au24 Au25 61.96(4)
S34 Au24 Au26 133.82(13)
Pd2 Au24 Au26 61.03(4)
Au25 Au24 Au26 62.00(3)
S34 Au24 Au35 106.67(12)
Pd2 Au24 Au35 62.10(4)
Au25 Au24 Au35 124.00(3)
Au26 Au24 Au35 88.96(3)
S34 Au24 Au34 98.68(12)
Pd2 Au24 Au34 65.11(4)
Au25 Au24 Au34 101.00(3)
Au26 Au24 Au34 125.15(3)
Au35 Au24 Au34 56.38(3)
S34 Au24 Au46 47.70(12)
Pd2 Au24 Au46 118.04(4)
Au25 Au24 Au46 162.76(4)
Au26 Au24 Au46 134.51(4)
Au35 Au24 Au46 59.84(3)
Au34 Au24 Au46 66.25(3)
S18 Au25 Au24 127.85(13)
S18 Au25 Au27 123.25(13)
Au24 Au25 Au27 106.78(4)
S18 Au25 Pd2 164.84(14)
Au24 Au25 Pd2 58.61(3)
Au27 Au25 Pd2 57.70(3)
S18 Au25 Au26 135.90(14)
Au24 Au25 Au26 59.06(3)
Au27 Au25 Au26 59.59(3)
Pd2 Au25 Au26 58.97(4)
S18 Au25 Au36 99.26(14)
Au24 Au25 Au36 87.83(3)
Au27 Au25 Au36 96.68(3)
Pd2 Au25 Au36 66.18(4)
Au26 Au25 Au36 124.76(3)
S18 Au25 Au38 43.18(13)
Au24 Au25 Au38 104.33(3)
Au27 Au25 Au38 115.37(3)
Pd2 Au25 Au38 151.98(4)
Au26 Au25 Au38 93.53(3)
Au36 Au25 Au38 139.68(3)
S20 Au26 Au24 118.47(13)
S20 Au26 Au27 133.17(13)
Au24 Au26 Au27 106.07(4)
S20 Au26 Pd2 162.38(13)
Au24 Au26 Pd2 59.01(4)
Au27 Au26 Pd2 57.87(4)
S20 Au26 Au25 135.56(13)
Au24 Au26 Au25 58.94(3)
Au27 Au26 Au25 58.82(3)
Pd2 Au26 Au25 60.24(4)
S20 Au26 Au37 92.97(13)
Au24 Au26 Au37 104.21(3)
Au27 Au26 Au37 89.37(3)
Pd2 Au26 Au37 72.04(4)
Au25 Au26 Au37 131.45(3)
S20 Au26 Au39 43.12(12)
Au24 Au26 Au39 101.54(3)
Au27 Au26 Au39 116.80(3)
Pd2 Au26 Au39 151.57(4)
Au25 Au26 Au39 92.47(3)
Au37 Au26 Au39 135.97(3)
S21 Au27 Pd2 169.47(13)
S21 Au27 Au25 127.51(13)
Pd2 Au27 Au25 62.31(4)
S21 Au27 Au26 125.11(13)
Pd2 Au27 Au26 61.14(4)
Au25 Au27 Au26 61.60(3)
S21 Au27 Au28 109.94(13)
Pd2 Au27 Au28 62.68(4)
Au25 Au27 Au28 95.19(3)
Au26 Au27 Au28 123.70(4)
S21 Au27 Au29 102.12(13)
Pd2 Au27 Au29 67.66(4)
Au25 Au27 Au29 129.69(4)
Au26 Au27 Au29 98.77(3)
Au28 Au27 Au29 55.68(3)
S21 Au27 Au40 48.45(12)
Pd2 Au27 Au40 122.57(4)
Au25 Au27 Au40 137.27(4)
Au26 Au27 Au40 161.13(4)
Au28 Au27 Au40 62.23(3)
Au29 Au27 Au40 69.10(3)
S25 Au28 Au29 166.83(12)
S25 Au28 Au30 132.31(12)
Au29 Au28 Au30 59.64(3)
S25 Au28 Au31 89.85(14)
Au29 Au28 Au31 92.78(3)
Au30 Au28 Au31 62.56(3)
S25 Au28 Au27 104.78(12)
Au29 Au28 Au27 62.35(3)
Au30 Au28 Au27 121.19(4)
Au31 Au28 Au27 112.64(3)
S25 Au28 Pd2 103.66(13)
Au29 Au28 Pd2 67.28(4)
Au30 Au28 Pd2 93.51(4)
Au31 Au28 Pd2 57.67(3)
Au27 Au28 Pd2 54.97(3)
S25 Au28 Au40 105.98(14)
Au29 Au28 Au40 71.20(3)
Au30 Au28 Au40 106.54(4)
Au31 Au28 Au40 163.95(4)
Au27 Au28 Au40 61.39(3)
Pd2 Au28 Au40 114.39(4)
S25 Au28 Au36 43.64(13)
Au29 Au28 Au36 128.51(3)
Au30 Au28 Au36 121.72(3)
Au31 Au28 Au36 59.59(3)
Au27 Au28 Au36 87.73(3)
Pd2 Au28 Au36 61.24(3)
Au40 Au28 Au36 131.49(3)
S27 Au29 Au28 141.88(12)
S27 Au29 Au30 156.44(13)
Au28 Au29 Au30 61.05(3)
S27 Au29 Au32 104.52(13)
Au28 Au29 Au32 89.54(3)
Au30 Au29 Au32 63.33(3)
S27 Au29 Au27 79.95(12)
Au28 Au29 Au27 61.97(3)
Au30 Au29 Au27 122.21(4)
Au32 Au29 Au27 107.75(3)
S27 Au29 Au41 115.77(12)
Au28 Au29 Au41 83.22(4)
Au30 Au29 Au41 63.44(3)
Au32 Au29 Au41 122.45(4)
Au27 Au29 Au41 117.98(4)
S27 Au29 Pd2 99.66(11)
Au28 Au29 Pd2 59.35(3)
Au30 Au29 Pd2 89.76(4)
Au32 Au29 Pd2 55.64(3)
Au27 Au29 Pd2 52.67(3)
Au41 Au29 Pd2 141.82(5)
S27 Au29 Au42 95.76(12)
Au28 Au29 Au42 122.29(3)
Au30 Au29 Au42 61.33(3)
Au32 Au29 Au42 67.63(3)
Au27 Au29 Au42 172.87(4)
Au41 Au29 Au42 68.99(3)
Pd2 Au29 Au42 123.23(4)
S27 Au29 Au37 46.23(12)
Au28 Au29 Au37 123.87(3)
Au30 Au29 Au37 123.11(4)
Au32 Au29 Au37 60.27(3)
Au27 Au29 Au37 82.44(3)
Au41 Au29 Au37 152.62(4)
Pd2 Au29 Au37 64.60(3)
Au42 Au29 Au37 90.48(3)
S27 Au29 Au40 99.61(13)
Au28 Au29 Au40 59.46(3)
Au30 Au29 Au40 99.61(3)
Au32 Au29 Au40 148.90(4)
Au27 Au29 Au40 57.50(3)
Au41 Au29 Au40 60.72(3)
Pd2 Au29 Au40 101.37(4)
Au42 Au29 Au40 129.24(3)
Au37 Au29 Au40 133.42(3)
S29 Au30 Au29 152.71(12)
S29 Au30 Au28 147.81(13)
Au29 Au30 Au28 59.32(3)
S29 Au30 Au31 102.82(12)
Au29 Au30 Au31 91.05(3)
Au28 Au30 Au31 59.97(3)
S29 Au30 Au32 106.94(12)
Au29 Au30 Au32 60.90(3)
Au28 Au30 Au32 87.30(3)
Au31 Au30 Au32 57.96(3)
S29 Au30 Au42 86.54(12)
Au29 Au30 Au42 66.43(3)
Au28 Au30 Au42 125.65(4)
Au31 Au30 Au42 126.36(4)
Au32 Au30 Au42 68.70(3)
S29 Au30 Au41 112.43(12)
Au29 Au30 Au41 63.46(3)
Au28 Au30 Au41 82.46(3)
Au31 Au30 Au41 142.13(4)
Au32 Au30 Au41 120.24(4)
Au42 Au30 Au41 70.78(3)
S29 Au30 Au43 43.27(12)
Au29 Au30 Au43 127.10(4)
Au28 Au30 Au43 127.97(3)
Au31 Au30 Au43 68.09(3)
Au32 Au30 Au43 67.02(3)
Au42 Au30 Au43 87.27(3)
Au41 Au30 Au43 149.55(4)
S31 Au31 Pd2 161.89(12)
S31 Au31 Au32 136.57(12)
Pd2 Au31 Au32 60.08(4)
S31 Au31 Au28 117.86(12)
Pd2 Au31 Au28 62.51(4)
Au32 Au31 Au28 88.02(3)
S31 Au31 Au34 103.75(12)
Pd2 Au31 Au34 64.88(4)
Au32 Au31 Au34 89.80(3)
Au28 Au31 Au34 119.91(3)
S31 Au31 Au30 101.69(11)
Pd2 Au31 Au30 93.36(4)
Au32 Au31 Au30 61.66(3)
Au28 Au31 Au30 57.47(3)
Au34 Au31 Au30 150.80(4)
S31 Au31 Au33 92.44(12)
Pd2 Au31 Au33 91.88(4)
Au32 Au31 Au33 61.77(3)
Au28 Au31 Au33 148.22(4)
Au34 Au31 Au33 55.22(3)
Au30 Au31 Au33 109.83(3)
S31 Au31 Au36 96.66(11)
Pd2 Au31 Au36 66.06(4)
Au32 Au31 Au36 126.09(3)
Au28 Au31 Au36 68.80(3)
Au34 Au31 Au36 64.90(3)
Au30 Au31 Au36 125.80(4)
Au33 Au31 Au36 119.87(3)
S31 Au31 Au44 44.21(12)
Pd2 Au31 Au44 126.54(4)
Au32 Au31 Au44 119.64(3)
Au28 Au31 Au44 152.16(4)
Au34 Au31 Au44 61.67(3)
Au30 Au31 Au44 136.29(3)
Au33 Au31 Au44 58.25(3)
Au36 Au31 Au44 90.27(3)
S24 Au32 Pd2 161.92(12)
S24 Au32 Au35 120.36(12)
Pd2 Au32 Au35 61.64(4)
S24 Au32 Au31 136.65(12)
Pd2 Au32 Au31 58.85(4)
Au35 Au32 Au31 87.97(3)
S24 Au32 Au29 100.82(12)
Pd2 Au32 Au29 66.55(4)
Au35 Au32 Au29 120.36(3)
Au31 Au32 Au29 89.42(3)
S24 Au32 Au30 91.06(12)
Pd2 Au32 Au30 91.85(4)
Au35 Au32 Au30 147.06(4)
Au31 Au32 Au30 60.37(3)
Au29 Au32 Au30 55.77(3)
S24 Au32 Au33 105.72(12)
Pd2 Au32 Au33 90.35(4)
Au35 Au32 Au33 57.18(3)
Au31 Au32 Au33 60.39(3)
Au29 Au32 Au33 149.14(4)
Au30 Au32 Au33 107.76(3)
S24 Au32 Au37 93.05(12)
Pd2 Au32 Au37 70.22(4)
Au35 Au32 Au37 70.77(3)
Au31 Au32 Au37 128.89(3)
Au29 Au32 Au37 65.52(3)
Au30 Au32 Au37 120.83(3)
Au33 Au32 Au37 127.36(3)
S24 Au32 Au42 43.44(11)
Pd2 Au32 Au42 126.64(4)
Au35 Au32 Au42 154.88(4)
Au31 Au32 Au42 116.88(3)
Au29 Au32 Au42 60.13(3)
Au30 Au32 Au42 56.76(3)
Au33 Au32 Au42 137.08(3)
Au37 Au32 Au42 89.27(3)
S30 Au33 Au34 157.93(13)
S30 Au33 Au35 141.52(13)
Au34 Au33 Au35 60.11(3)
S30 Au33 Au31 114.29(12)
Au34 Au33 Au31 61.70(3)
Au35 Au33 Au31 87.59(3)
S30 Au33 Au32 104.76(12)
Au34 Au33 Au32 91.26(3)
Au35 Au33 Au32 59.13(3)
Au31 Au33 Au32 57.84(3)
S30 Au33 Au45 102.77(12)
Au34 Au33 Au45 67.55(3)
Au35 Au33 Au45 89.11(3)
Au31 Au33 Au45 122.81(4)
Au32 Au33 Au45 148.04(4)
S30 Au33 Au44 90.72(12)
Au34 Au33 Au44 67.46(3)
Au35 Au33 Au44 127.56(3)
Au31 Au33 Au44 67.70(3)
Au32 Au33 Au44 125.12(4)
Au45 Au33 Au44 69.98(3)
S30 Au33 Au43 46.38(12)
Au34 Au33 Au43 131.36(4)
Au35 Au33 Au43 127.80(3)
Au31 Au33 Au43 70.41(3)
Au32 Au33 Au43 69.23(3)
Au45 Au33 Au43 142.72(4)
Au44 Au33 Au43 87.61(3)
S26 Au34 Au33 156.98(13)
S26 Au34 Au35 140.84(13)
Au33 Au34 Au35 61.48(3)
S26 Au34 Au31 105.03(13)
Au33 Au34 Au31 63.08(3)
Au35 Au34 Au31 89.04(3)
S26 Au34 Au24 79.68(13)
Au33 Au34 Au24 122.28(4)
Au35 Au34 Au24 61.16(3)
Au31 Au34 Au24 110.14(3)
S26 Au34 Pd2 97.93(13)
Au33 Au34 Pd2 91.11(4)
Au35 Au34 Pd2 59.86(4)
Au31 Au34 Pd2 55.92(3)
Au24 Au34 Pd2 54.44(3)
S26 Au34 Au45 116.74(13)
Au33 Au34 Au45 60.52(3)
Au35 Au34 Au45 86.09(3)
Au31 Au34 Au45 117.82(3)
Au24 Au34 Au45 120.59(4)
Pd2 Au34 Au45 144.17(4)
S26 Au34 Au44 95.60(13)
Au33 Au34 Au44 61.88(3)
Au35 Au34 Au44 123.36(3)
Au31 Au34 Au44 66.14(3)
Au24 Au34 Au44 173.18(4)
Pd2 Au34 Au44 122.05(4)
Au45 Au34 Au44 65.91(3)
S26 Au34 Au36 46.27(13)
Au33 Au34 Au36 124.05(4)
Au35 Au34 Au36 121.71(3)
Au31 Au34 Au36 61.24(3)
Au24 Au34 Au36 82.46(3)
Pd2 Au34 Au36 62.00(3)
Au45 Au34 Au36 151.38(4)
Au44 Au34 Au36 90.72(3)
S26 Au34 Au46 103.21(13)
Au33 Au34 Au46 94.88(3)
Au35 Au34 Au46 58.65(3)
Au31 Au34 Au46 147.46(4)
Au24 Au34 Au46 59.79(3)
Pd2 Au34 Au46 104.41(4)
Au45 Au34 Au46 60.87(3)
Au44 Au34 Au46 126.52(3)
Au36 Au34 Au46 137.11(3)
S28 Au35 Au34 170.17(12)
S28 Au35 Au33 129.32(11)
Au34 Au35 Au33 58.41(3)
S28 Au35 Au32 86.60(11)
Au34 Au35 Au32 93.03(3)
Au33 Au35 Au32 63.69(3)
S28 Au35 Au24 108.88(11)
Au34 Au35 Au24 62.46(3)
Au33 Au35 Au24 120.53(4)
Au32 Au35 Au24 115.18(3)
S28 Au35 Pd2 106.50(12)
Au34 Au35 Pd2 65.25(4)
Au33 Au35 Pd2 92.55(4)
Au32 Au35 Pd2 58.88(3)
Au24 Au35 Pd2 56.34(3)
S28 Au35 Au46 111.25(12)
Au34 Au35 Au46 70.09(3)
Au33 Au35 Au46 100.23(3)
Au32 Au35 Au46 161.70(4)
Au24 Au35 Au46 63.99(3)
Pd2 Au35 Au46 116.56(4)
S25 Au36 S26 169.12(19)
S25 Au36 Au25 100.13(13)
S26 Au36 Au25 88.85(13)
S25 Au36 Au31 84.12(13)
S26 Au36 Au31 99.65(12)
Au25 Au36 Au31 104.52(3)
S25 Au36 Au34 137.69(13)
S26 Au36 Au34 48.08(12)
Au25 Au36 Au34 87.42(3)
Au31 Au36 Au34 53.86(2)
S25 Au36 Pd2 96.03(14)
S26 Au36 Pd2 94.28(13)
Au25 Au36 Pd2 52.85(3)
Au31 Au36 Pd2 51.77(3)
Au34 Au36 Pd2 56.06(3)
S25 Au36 Au28 44.85(13)
S26 Au36 Au28 144.18(13)
Au25 Au36 Au28 80.39(3)
Au31 Au36 Au28 51.61(2)
Au34 Au36 Au28 97.05(3)
Pd2 Au36 Au28 52.28(3)
S27 Au37 S28 172.42(17)
S27 Au37 Au26 90.30(12)
S28 Au37 Au26 96.55(11)
S27 Au37 Au32 100.59(12)
S28 Au37 Au32 81.22(12)
Au26 Au37 Au32 101.83(3)
S27 Au37 Au29 48.26(12)
S28 Au37 Au29 134.99(12)
Au26 Au37 Au29 87.74(3)
Au32 Au37 Au29 54.21(2)
S18 Au38 S19 176.60(18)
S18 Au38 Au39 130.05(12)
S19 Au38 Au39 46.79(13)
S18 Au38 Au25 44.35(12)
S19 Au38 Au25 132.68(13)
Au39 Au38 Au25 86.08(3)
S20 Au39 S19 178.83(19)
S20 Au39 Au38 132.43(13)
S19 Au39 Au38 46.83(14)
S20 Au39 Au26 44.64(12)
S19 Au39 Au26 134.58(14)
Au38 Au39 Au26 87.80(3)
S21 Au40 S22 174.0(2)
S21 Au40 Au27 49.79(12)
S22 Au40 Au27 136.0(2)
S21 Au40 Au28 105.49(13)
S22 Au40 Au28 80.47(19)
Au27 Au40 Au28 56.39(3)
S21 Au40 Au41 134.97(14)
S22 Au40 Au41 45.8(2)
Au27 Au40 Au41 107.67(4)
Au28 Au40 Au41 74.25(3)
S21 Au40 Au29 90.38(13)
S22 Au40 Au29 93.4(2)
Au27 Au40 Au29 53.40(2)
Au28 Au40 Au29 49.33(3)
Au41 Au40 Au29 54.47(3)
S23 Au41 S22 166.1(2)
S23 Au41 Au30 91.21(16)
S22 Au41 Au30 100.18(19)
S23 Au41 Au29 90.98(16)
S22 Au41 Au29 102.18(16)
Au30 Au41 Au29 53.10(3)
S23 Au41 Au40 141.98(19)
S22 Au41 Au40 45.12(16)
Au30 Au41 Au40 95.86(4)
Au29 Au41 Au40 64.81(3)
S23 Au42 S24 175.6(2)
S23 Au42 Au30 91.5(2)
S24 Au42 Au30 91.83(12)
S23 Au42 Au29 87.97(16)
S24 Au42 Au29 96.35(11)
Au30 Au42 Au29 52.24(2)
S23 Au42 Au32 137.64(18)
S24 Au42 Au32 46.74(11)
Au30 Au42 Au32 54.54(2)
Au29 Au42 Au32 52.23(2)
S29 Au43 S30 175.90(16)
S29 Au43 Au33 136.56(11)
S30 Au43 Au33 47.53(11)
S29 Au43 Au30 44.90(11)
S30 Au43 Au30 139.00(11)
Au33 Au43 Au30 92.41(3)
S32 Au44 S31 174.2(2)
S32 Au44 Au33 94.09(17)
S31 Au44 Au33 91.08(12)
S32 Au44 Au34 88.11(18)
S31 Au44 Au34 97.26(12)
Au33 Au44 Au34 50.66(2)
S32 Au44 Au31 138.76(17)
S31 Au44 Au31 47.02(12)
Au33 Au44 Au31 54.05(3)
Au34 Au44 Au31 52.19(2)
S32 Au45 S33 169.2(2)
S32 Au45 Au33 96.76(17)
S33 Au45 Au33 93.71(13)
S32 Au45 Au34 89.60(18)
S33 Au45 Au34 98.90(13)
Au33 Au45 Au34 51.93(2)
S32 Au45 Au46 136.5(2)
S33 Au45 Au46 45.72(12)
Au33 Au45 Au46 90.22(3)
Au34 Au45 Au46 61.72(3)
S34 Au46 S33 172.91(18)
S34 Au46 Au35 103.90(12)
S33 Au46 Au35 83.15(13)
S34 Au46 Au24 48.57(11)
S33 Au46 Au24 138.22(13)
Au35 Au46 Au24 56.17(2)
S34 Au46 Au45 134.54(13)
S33 Au46 Au45 45.27(14)
Au35 Au46 Au45 79.99(3)
Au24 Au46 Au45 111.31(3)
S34 Au46 Au34 89.34(12)
S33 Au46 Au34 94.70(13)
Au35 Au46 Au34 51.26(2)
Au24 Au46 Au34 53.95(2)
Au45 Au46 Au34 57.42(3)
Au4 Pd1 Au1 108.68(5)
Au4 Pd1 Au8 122.78(5)
Au1 Pd1 Au8 119.64(5)
Au4 Pd1 Au2 60.81(4)
Au1 Pd1 Au2 59.94(3)
Au8 Pd1 Au2 120.70(5)
Au4 Pd1 Au3 59.91(3)
Au1 Pd1 Au3 59.62(3)
Au8 Pd1 Au3 176.51(6)
Au2 Pd1 Au3 62.26(3)
Au4 Pd1 Au9 115.64(5)
Au1 Pd1 Au9 122.16(5)
Au8 Pd1 Au9 61.42(3)
Au2 Pd1 Au9 176.38(6)
Au3 Pd1 Au9 115.74(5)
Au4 Pd1 Au12 142.71(5)
Au1 Pd1 Au12 62.38(3)
Au8 Pd1 Au12 89.02(4)
Au2 Pd1 Au12 122.30(5)
Au3 Pd1 Au12 87.69(4)
Au9 Pd1 Au12 59.80(3)
Au4 Pd1 Au6 63.09(3)
Au1 Pd1 Au6 147.72(5)
Au8 Pd1 Au6 59.70(3)
Au2 Pd1 Au6 91.60(4)
Au3 Pd1 Au6 122.97(5)
Au9 Pd1 Au6 87.14(4)
Au12 Pd1 Au6 143.54(5)
Au4 Pd1 Au11 154.38(6)
Au1 Pd1 Au11 60.40(3)
Au8 Pd1 Au11 59.55(3)
Au2 Pd1 Au11 95.23(4)
Au3 Pd1 Au11 119.23(5)
Au9 Pd1 Au11 88.39(4)
Au12 Pd1 Au11 56.37(3)
Au6 Pd1 Au11 112.43(4)
Au4 Pd1 Au5 59.09(3)
Au1 Pd1 Au5 152.17(5)
Au8 Pd1 Au5 85.68(4)
Au2 Pd1 Au5 119.19(5)
Au3 Pd1 Au5 94.37(4)
Au9 Pd1 Au5 57.45(3)
Au12 Pd1 Au5 110.56(5)
Au6 Pd1 Au5 53.44(3)
Au11 Pd1 Au5 140.97(5)
Au4 Pd1 Au13 94.52(4)
Au1 Pd1 Au13 86.92(4)
Au8 Pd1 Au13 61.47(3)
Au2 Pd1 Au13 59.30(3)
Au3 Pd1 Au13 121.35(5)
Au9 Pd1 Au13 122.88(5)
Au12 Pd1 Au13 119.54(5)
Au6 Pd1 Au13 63.97(3)
Au11 Pd1 Au13 63.22(3)
Au5 Pd1 Au13 117.41(4)
Au27 Pd2 Au24 109.36(5)
Au27 Pd2 Au31 122.17(5)
Au24 Pd2 Au31 119.39(5)
Au27 Pd2 Au26 60.99(4)
Au24 Pd2 Au26 59.96(4)
Au31 Pd2 Au26 175.69(6)
Au27 Pd2 Au32 116.83(5)
Au24 Pd2 Au32 120.99(6)
Au31 Pd2 Au32 61.07(4)
Au26 Pd2 Au32 115.22(6)
Au27 Pd2 Au25 59.99(4)
Au24 Pd2 Au25 59.43(3)
Au31 Pd2 Au25 123.00(6)
Au26 Pd2 Au25 60.79(4)
Au32 Pd2 Au25 175.56(6)
Au27 Pd2 Au35 144.95(6)
Au24 Pd2 Au35 61.56(4)
Au31 Pd2 Au35 87.99(4)
Au26 Pd2 Au35 88.09(5)
Au32 Pd2 Au35 59.48(3)
Au25 Pd2 Au35 120.94(5)
Au27 Pd2 Au28 62.35(4)
Au24 Pd2 Au28 148.79(6)
Au31 Pd2 Au28 59.82(4)
Au26 Pd2 Au28 123.23(5)
Au32 Pd2 Au28 87.11(4)
Au25 Pd2 Au28 93.67(5)
Au35 Pd2 Au28 142.88(5)
Au27 Pd2 Au34 154.00(6)
Au24 Pd2 Au34 60.45(3)
Au31 Pd2 Au34 59.20(3)
Au26 Pd2 Au34 119.53(5)
Au32 Pd2 Au34 87.24(4)
Au25 Pd2 Au34 96.48(4)
Au35 Pd2 Au34 54.88(3)
Au28 Pd2 Au34 112.63(5)
Au27 Pd2 Au29 59.67(3)
Au24 Pd2 Au29 151.78(6)
Au31 Pd2 Au29 85.82(4)
Au26 Pd2 Au29 93.91(4)
Au32 Pd2 Au29 57.81(3)
Au25 Pd2 Au29 119.43(5)
Au35 Pd2 Au29 110.90(5)
Au28 Pd2 Au29 53.37(3)
Au34 Pd2 Au29 140.44(5)
Au27 Pd2 Au36 94.73(5)
Au24 Pd2 Au36 85.39(4)
Au31 Pd2 Au36 62.17(4)
Au26 Pd2 Au36 121.39(5)
Au32 Pd2 Au36 123.20(5)
Au25 Pd2 Au36 60.97(4)
Au35 Pd2 Au36 116.69(5)
Au28 Pd2 Au36 66.48(4)
Au34 Pd2 Au36 61.94(3)
Au29 Pd2 Au36 119.85(5)
C1A S1 Au15 103.2(7)
C1A S1 Au2 107.5(7)
Au15 S1 Au2 86.25(16)
C2A S2 Au16 107.6(8)
C2A S2 Au15 101.5(8)
Au16 S2 Au15 88.39(17)
C3A S3 Au16 107.4(7)
C3A S3 Au3 107.6(6)
Au16 S3 Au3 89.10(15)
C4A S4 Au17 111.0(6)
C4A S4 Au4 103.9(6)
Au17 S4 Au4 80.69(14)
C5A S5 Au18 102.3(6)
C5A S5 Au17 105.9(6)
Au18 S5 Au17 92.02(16)
C6A S6 Au18 104.8(8)
C6A S6 Au19 101.5(7)
Au18 S6 Au19 95.78(19)
C7A S7 Au19 106.6(5)
C7A S7 Au9 112.3(6)
Au19 S7 Au9 92.10(15)
C8A S8 Au14 103.6(6)
C8A S8 Au5 109.0(6)
Au14 S8 Au5 84.61(15)
C9A S9 Au14 109.7(7)
C9A S9 Au12 110.5(6)
Au14 S9 Au12 92.91(16)
C10A S10 Au13 109.4(7)
C10A S10 Au6 109.7(6)
Au13 S10 Au6 88.84(16)
C11A S11 Au13 104.5(6)
C11A S11 Au11 109.1(6)
Au13 S11 Au11 87.43(15)
C12A S12 Au20 108.8(6)
C12A S12 Au7 106.3(7)
Au20 S12 Au7 94.09(16)
C13A S13 Au20 108.4(6)
C13A S13 Au10 104.5(5)
Au20 S13 Au10 87.07(15)
C14A S14 Au21 109.9(6)
C14A S14 Au8 107.4(6)
Au21 S14 Au8 89.00(14)
C15A S15 Au22 103.3(6)
C15A S15 Au21 105.1(7)
Au22 S15 Au21 102.50(19)
C16A S16 Au23 104.7(7)
C16A S16 Au22 108.8(6)
Au23 S16 Au22 83.63(17)
C17A S17 Au23 111.8(7)
C17A S17 Au1 110.2(7)
Au23 S17 Au1 84.26(16)
C18A S18 Au38 111.0(8)
C18A S18 Au25 104.0(7)
Au38 S18 Au25 92.47(19)
C19A S19 Au39 105.8(7)
C19A S19 Au38 107.5(10)
Au39 S19 Au38 86.38(17)
C20A S20 Au39 103.6(6)
C20A S20 Au26 105.2(7)
Au39 S20 Au26 92.25(19)
C21A S21 Au40 107.2(6)
C21A S21 Au27 104.7(6)
Au40 S21 Au27 81.76(16)
C22A S22 Au40 107.7(10)
C22A S22 Au41 106.8(13)
Au40 S22 Au41 89.1(2)
C23G S23 Au41 119.4(16)
C23A S23 Au41 96.9(9)
C23G S23 Au42 111.4(14)
C23A S23 Au42 100.8(11)
Au41 S23 Au42 99.4(3)
C24A S24 Au42 104.7(6)
C24A S24 Au32 113.0(7)
Au42 S24 Au32 89.83(17)
C25A S25 Au36 108.2(7)
C25A S25 Au28 108.8(7)
Au36 S25 Au28 91.5(2)
C26A S26 Au36 106.0(7)
C26A S26 Au34 110.3(7)
Au36 S26 Au34 85.65(16)
C27A S27 Au37 106.9(8)
C27A S27 Au29 111.3(8)
Au37 S27 Au29 85.51(16)
C28A S28 Au37 106.4(6)
C28A S28 Au35 112.2(6)
Au37 S28 Au35 93.60(18)
C29A S29 Au43 105.4(6)
C29A S29 Au30 110.4(6)
Au43 S29 Au30 91.83(15)
C30A S30 Au43 102.4(7)
C30A S30 Au33 105.4(6)
Au43 S30 Au33 86.09(16)
C31A S31 Au44 104.1(7)
C31A S31 Au31 110.9(6)
Au44 S31 Au31 88.77(17)
C32A S32 Au45 103.9(12)
C32A S32 Au44 101.5(13)
Au45 S32 Au44 96.5(2)
C33A S33 Au45 105.0(8)
C33A S33 Au46 102.6(6)
Au45 S33 Au46 89.01(18)
C34A S34 Au46 108.5(7)
C34A S34 Au24 106.0(7)
Au46 S34 Au24 83.73(14)
C1F C1A C1B 110.5(17)
C1F C1A S1 108.4(16)
C1B C1A S1 108.6(15)
C1A C1B C1C 108.4(18)
C1D C1C C1B 113(2)
C1E C1D C1C 110(2)
C1D C1E C1F 111.9(19)
C1A C1F C1E 111.3(17)
C2F C2A C2B 109.7(19)
C2F C2A S2 108.3(16)
C2B C2A S2 111.5(15)
C2C C2B C2A 110.6(18)
C2D C2C C2B 109(2)
C2C C2D C2E 114(2)
C2F C2E C2D 112.9(19)
C2E C2F C2A 112(2)
C3F C3A C3B 110.7(16)
C3F C3A S3 116.9(14)
C3B C3A S3 111.1(14)
C3C C3B C3A 112.8(18)
C3B C3C C3D 108.5(18)
C3E C3D C3C 112(2)
C3F C3E C3D 111.0(19)
C3E C3F C3A 114.0(19)
C4B C4A C4F 110.6(15)
C4B C4A S4 107.9(13)
C4F C4A S4 109.1(14)
C4C C4B C4A 109.0(17)
C4B C4C C4D 111.6(18)
C4E C4D C4C 110.4(17)
C4D C4E C4F 111.9(16)
C4A C4F C4E 111.1(16)
C5F C5A C5B 113.1(18)
C5F C5A S5 114.0(13)
C5B C5A S5 109.4(14)
C5A C5B C5C 112(2)
C5D C5C C5B 108(2)
C5E C5D C5C 115(2)
C5D C5E C5F 110(2)
C5A C5F C5E 110.4(18)
C6B C6A C6F 108.9(18)
C6B C6A S6 111.4(19)
C6F C6A S6 105.9(17)
C6A C6B C6C 112(3)
C6D C6C C6B 113(2)
C6C C6D C6E 110(2)
C6F C6E C6D 109(2)
C6E C6F C6A 113(2)
C7B C7A C7F 110.1(15)
C7B C7A S7 111.1(12)
C7F C7A S7 108.7(12)
C7A C7B C7C 112.0(16)
C7D C7C C7B 112.2(16)
C7E C7D C7C 110.3(18)
C7F C7E C7D 111.8(18)
C7E C7F C7A 111.9(16)
C8B C8A C8F 108.9(16)
C8B C8A S8 109.7(14)
C8F C8A S8 108.9(14)
C8A C8B C8C 113.8(19)
C8B C8C C8D 108(2)
C8E C8D C8C 110.9(19)
C8D C8E C8F 112.2(18)
C8A C8F C8E 107.9(17)
C9B C9A C9F 111.3(17)
C9B C9A S9 105.6(15)
C9F C9A S9 108.5(14)
C9A C9B C9C 108(2)
C9B C9C C9D 111(2)
C9E C9D C9C 108(2)
C9D C9E C9F 113(2)
C9A C9F C9E 107.9(18)
C10F C10A C10B 107.0(16)
C10F C10A S10 109.6(14)
C10B C10A S10 108.9(13)
C10C C10B C10A 110.6(17)
C10D C10C C10B 111.4(17)
C10C C10D C10E 112.2(19)
C10D C10E C10F 109.9(18)
C10A C10F C10E 112.3(18)
C11F C11A C11B 111.0(17)
C11F C11A S11 107.3(14)
C11B C11A S11 108.3(12)
C11A C11B C11C 107.1(16)
C11B C11C C11D 111.0(19)
C11E C11D C11C 111(2)
C11D C11E C11F 111(2)
C11A C11F C11E 109.2(18)
C12B C12A C12F 110.2(16)
C12B C12A S12 110.5(14)
C12F C12A S12 108.2(13)
C12C C12B C12A 110.5(19)
C12D C12C C12B 110(2)
C12C C12D C12E 110(2)
C12F C12E C12D 112(2)
C12E C12F C12A 111.2(17)
C13F C13A C13B 107.2(15)
C13F C13A S13 108.7(12)
C13B C13A S13 109.1(12)
C13C C13B C13A 109.7(15)
C13D C13C C13B 111.3(18)
C13E C13D C13C 110.2(16)
C13D C13E C13F 110.6(17)
C13E C13F C13A 109.5(15)
C14B C14A C14F 112.0(15)
C14B C14A S14 110.4(13)
C14F C14A S14 107.5(12)
C14A C14B C14C 107.6(18)
C14B C14C C14D 114(2)
C14C C14D C14E 108.9(18)
C14D C14E C14F 110.0(18)
C14A C14F C14E 110.0(16)
C15F C15A C15B 111.9(18)
C15F C15A S15 108.7(14)
C15B C15A S15 107.6(13)
C15C C15B C15A 110.9(18)
C15D C15C C15B 108(2)
C15C C15D C15E 112(2)
C15F C15E C15D 111.5(19)
C15E C15F C15A 108.9(17)
C16F C16A C16B 113.0(18)
C16F C16A S16 107.2(14)
C16B C16A S16 107.6(15)
C16C C16B C16A 110(2)
C16D C16C C16B 113(2)
C16C C16D C16E 113(2)
C16F C16E C16D 112(2)
C16A C16F C16E 112.2(19)
C17F C17A C17B 109.7(19)
C17F C17A S17 110.0(16)
C17B C17A S17 114.6(14)
C17A C17B C17C 109.6(18)
C17D C17C C17B 113.0(19)
C17C C17D C17E 111(2)
C17D C17E C17F 111(2)
C17A C17F C17E 112(2)
C18B C18A C18F 109.9(18)
C18B C18A S18 113.0(17)
C18F C18A S18 109.6(17)
C18C C18B C18A 111(2)
C18B C18C C18D 109(2)
C18E C18D C18C 112.4(19)
C18D C18E C18F 110(2)
C18E C18F C18A 107.4(19)
C19B C19A C19F 114(2)
C19B C19A S19 114.3(16)
C19F C19A S19 109.1(18)
C19A C19B C19C 110(2)
C19D C19C C19B 113(2)
C19E C19D C19C 109(2)
C19D C19E C19F 111(2)
C19A C19F C19E 111(2)
C20B C20A C20F 111.7(19)
C20B C20A S20 113.0(15)
C20F C20A S20 105.6(15)
C20A C20B C20C 113.3(18)
C20D C20C C20B 107.3(19)
C20C C20D C20E 116(2)
C20D C20E C20F 110(2)
C20E C20F C20A 109(2)
C21F C21A C21B 109.2(16)
C21F C21A S21 111.3(14)
C21B C21A S21 109.5(15)
C21C C21B C21A 112(2)
C21D C21C C21B 110.5(19)
C21E C21D C21C 112(2)
C21D C21E C21F 113(2)
C21E C21F C21A 110.1(19)
C22B C22A C22F 108(3)
C22B C22A S22 111(2)
C22F C22A S22 109(3)
C22C C22B C22A 108(4)
C22B C22C C22D 115(4)
C22C C22D C22E 110(4)
C22F C22E C22D 109(4)
C22E C22F C22A 110(3)
C23F C23A C23B 113(2)
C23F C23A S23 105(2)
C23B C23A S23 111(2)
C23A C23B C23C 112(2)
C23D C23C C23B 110(2)
C23C C23D C23E 112(2)
C23F C23E C23D 111.0(19)
C23A C23F C23E 111(2)
C23H C23G C23L 114(2)
C23H C23G S23 111(3)
C23L C23G S23 103(3)
C23G C23H C23I 112(2)
C23J C23I C23H 113(2)
C23I C23J C23K 112(2)
C23J C23K C23L 110(2)
C23G C23L C23K 110(2)
C24F C24A C24B 110.5(16)
C24F C24A S24 110.4(14)
C24B C24A S24 109.3(14)
C24C C24B C24A 112.1(17)
C24B C24C C24D 111.5(17)
C24C C24D C24E 110.4(16)
C24D C24E C24F 109.7(17)
C24A C24F C24E 111.5(17)
C25F C25A C25B 110(2)
C25F C25A S25 108.9(16)
C25B C25A S25 110.5(15)
C25A C25B C25C 111(2)
C25D C25C C25B 112(2)
C25E C25D C25C 111(3)
C25D C25E C25F 114(3)
C25A C25F C25E 111(3)
C26F C26A C26B 111.0(18)
C26F C26A S26 111.1(15)
C26B C26A S26 107.3(15)
C26C C26B C26A 112(2)
C26B C26C C26D 112(3)
C26E C26D C26C 111(3)
C26D C26E C26F 113(3)
C26E C26F C26A 113(2)
C27B C27A C27F 113(2)
C27B C27A S27 111.6(16)
C27F C27A S27 107.2(15)
C27A C27B C27C 112(2)
C27D C27C C27B 112.6(19)
C27C C27D C27E 112(2)
C27D C27E C27F 111(2)
C27E C27F C27A 110.9(19)
C28B C28A C28F 113.8(18)
C28B C28A S28 107.1(14)
C28F C28A S28 107.1(13)
C28A C28B C28C 112(2)
C28B C28C C28D 112.9(19)
C28E C28D C28C 111(2)
C28D C28E C28F 109(2)
C28A C28F C28E 112.2(18)
C29F C29A C29B 111(2)
C29F C29A S29 109.9(15)
C29B C29A S29 110.5(15)
C29C C29B C29A 111(2)
C29B C29C C29D 110(2)
C29E C29D C29C 108(2)
C29D C29E C29F 109(3)
C29A C29F C29E 110(2)
C30F C30A C30B 110.7(16)
C30F C30A S30 109.1(14)
C30B C30A S30 109.4(15)
C30C C30B C30A 109.9(17)
C30D C30C C30B 111.5(17)
C30C C30D C30E 109.3(16)
C30F C30E C30D 114.2(17)
C30A C30F C30E 111.7(18)
C31F C31A C31B 107.7(17)
C31F C31A S31 112.9(15)
C31B C31A S31 108.2(13)
C31C C31B C31A 112(2)
C31D C31C C31B 112(2)
C31C C31D C31E 111(2)
C31D C31E C31F 111(2)
C31A C31F C31E 112(2)
C32B C32A C32F 110(3)
C32B C32A S32 102(3)
C32F C32A S32 107(3)
C32C C32B C32A 107(3)
C32B C32C C32D 110(3)
C32E C32D C32C 108(3)
C32D C32E C32F 111(4)
C32E C32F C32A 109(3)
C33B C33A C33F 111.1(19)
C33B C33A S33 109.7(15)
C33F C33A S33 115.0(16)
C33A C33B C33C 110.0(19)
C33D C33C C33B 112(2)
C33C C33D C33E 113(2)
C33D C33E C33F 110(2)
C33A C33F C33E 112(2)
C34F C34A C34B 111.7(17)
C34F C34A S34 109.8(16)
C34B C34A S34 105.9(15)
C34A C34B C34C 112.9(19)
C34D C34C C34B 111(2)
C34C C34D C34E 113.1(18)
C34F C34E C34D 110(2)
C34A C34F C34E 111(2)
C50B C50A C50F 120.0
C50B C50A C50G 123(2)
C50F C50A C50G 117(2)
C50C C50B C50A 120.0
C50B C50C C50D 120.0
C50E C50D C50C 120.0
C50F C50E C50D 120.0
C50E C50F C50A 120.0
C51B C51A C51F 120.0
C51B C51A C51G 122(3)
C51F C51A C51G 117(3)
C51A C51B C51C 120.0
C51D C51C C51B 120.0
C51C C51D C51E 120.0
C51D C51E C51F 120.0
C51E C51F C51A 120.0
C52B C52A C52F 120.0
C52B C52A C52G 122(3)
C52F C52A C52G 118(3)
C52A C52B C52C 120.0
C52D C52C C52B 120.0
C52E C52D C52C 120.0
C52D C52E C52F 120.0
C52E C52F C52A 120.0

loop_
_geom_bond_atom_site_label_1
_geom_bond_atom_site_label_2
_geom_bond_distance
Au1 S17 2.330(5)
Au1 Pd1 2.7064(15)
Au1 Au3 2.7195(11)
Au1 Au2 2.7282(11)
Au1 Au11 2.8463(10)
Au1 Au12 2.8645(11)
Au1 Au23 3.1021(11)
Au2 S1 2.365(5)
Au2 Au4 2.7378(11)
Au2 Pd1 2.7541(15)
Au2 Au3 2.8523(10)
Au2 Au13 3.0117(10)
Au2 Au15 3.1860(11)
Au3 S3 2.353(4)
Au3 Au4 2.7057(10)
Au3 Pd1 2.7632(14)
Au3 Au14 3.0208(11)
Au3 Au16 3.2581(11)
Au4 S4 2.326(4)
Au4 Pd1 2.6525(15)
Au4 Au5 2.8644(10)
Au4 Au6 2.8945(10)
Au4 Au17 3.0006(10)
Au5 S8 2.383(4)
Au5 Au7 2.6844(10)
Au5 Au6 2.6926(10)
Au5 Au9 2.8355(10)
Au5 Au18 3.0852(11)
Au5 Pd1 3.1021(15)
Au5 Au14 3.1730(10)
Au5 Au19 3.2090(10)
Au5 Au17 3.2431(10)
Au6 S10 2.356(4)
Au6 Au7 2.7465(10)
Au6 Au8 2.7996(10)
Au6 Pd1 2.8689(14)
Au6 Au17 2.9524(10)
Au6 Au13 3.2679(10)
Au7 S12 2.358(4)
Au7 Au8 2.8580(10)
Au7 Au9 2.8800(10)
Au7 Au18 2.9544(11)
Au7 Au19 2.9809(10)
Au8 S14 2.407(4)
Au8 Pd1 2.7524(14)
Au8 Au9 2.8182(10)
Au8 Au11 2.8302(10)
Au8 Au10 2.8861(10)
Au8 Au13 3.1078(10)
Au8 Au21 3.3064(10)
Au9 S7 2.414(4)
Au9 Pd1 2.7663(15)
Au9 Au12 2.7858(10)
Au9 Au10 2.8921(10)
Au9 Au14 3.0380(10)
Au10 S13 2.357(4)
Au10 Au11 2.6995(10)
Au10 Au12 2.7403(10)
Au10 Au22 2.9387(11)
Au10 Au21 2.9654(10)
Au10 Au20 3.2212(10)
Au11 S11 2.402(4)
Au11 Au12 2.7221(10)
Au11 Pd1 2.9379(15)
Au11 Au21 3.0900(10)
Au11 Au22 3.1417(11)
Au11 Au13 3.2641(10)
Au12 S9 2.362(5)
Au12 Pd1 2.8212(15)
Au12 Au23 2.9202(11)
Au13 S10 2.312(5)
Au13 S11 2.321(5)
Au13 Pd1 3.2671(14)
Au14 S9 2.307(5)
Au14 S8 2.331(5)
Au15 S1 2.295(5)
Au15 S2 2.316(5)
Au15 Au16 3.2200(11)
Au16 S3 2.291(5)
Au16 S2 2.303(5)
Au17 S4 2.309(5)
Au17 S5 2.314(5)
Au17 Au18 3.3244(11)
Au18 S6 2.296(5)
Au18 S5 2.307(4)
Au19 S7 2.291(5)
Au19 S6 2.303(5)
Au20 S13 2.319(5)
Au20 S12 2.322(5)
Au21 S15 2.309(5)
Au21 S14 2.309(4)
Au22 S15 2.307(5)
Au22 S16 2.332(5)
Au22 Au23 3.0964(11)
Au23 S17 2.294(5)
Au23 S16 2.312(5)
Au24 S34 2.322(4)
Au24 Pd2 2.6931(15)
Au24 Au25 2.7164(11)
Au24 Au26 2.7196(11)
Au24 Au35 2.8451(11)
Au24 Au34 2.8799(11)
Au24 Au46 3.0781(11)
Au25 S18 2.354(5)
Au25 Au27 2.7228(11)
Au25 Pd2 2.7844(15)
Au25 Au26 2.7996(12)
Au25 Au36 3.0546(12)
Au25 Au38 3.3639(11)
Au26 S20 2.350(5)
Au26 Au27 2.7449(11)
Au26 Pd2 2.7486(15)
Au26 Au37 2.9631(11)
Au26 Au39 3.3426(11)
Au27 S21 2.339(5)
Au27 Pd2 2.6578(15)
Au27 Au28 2.8751(11)
Au27 Au29 2.8851(11)
Au27 Au40 3.0308(11)
Au28 S25 2.359(5)
Au28 Au29 2.6900(11)
Au28 Au30 2.7368(11)
Au28 Au31 2.8104(11)
Au28 Pd2 2.8838(16)
Au28 Au40 3.0546(13)
Au28 Au36 3.3429(11)
Au29 S27 2.395(5)
Au29 Au30 2.6988(11)
Au29 Au32 2.8523(11)
Au29 Au41 3.0194(12)
Au29 Pd2 3.0917(15)
Au29 Au42 3.1290(11)
Au29 Au37 3.1999(11)
Au29 Au40 3.3573(13)
Au30 S29 2.365(4)
Au30 Au31 2.8809(11)
Au30 Au32 2.9170(11)
Au30 Au42 2.9953(12)
Au30 Au41 3.0189(13)
Au30 Au43 3.3485(12)
Au31 S31 2.413(5)
Au31 Pd2 2.7470(15)
Au31 Au32 2.8095(11)
Au31 Au34 2.8489(11)
Au31 Au33 2.8852(12)
Au31 Au36 3.0923(11)
Au31 Au44 3.2976(11)
Au32 S24 2.430(5)
Au32 Pd2 2.7821(15)
Au32 Au35 2.7996(10)
Au32 Au33 2.9239(11)
Au32 Au37 3.0532(11)
Au32 Au42 3.3368(11)
Au33 S30 2.356(4)
Au33 Au34 2.6576(10)
Au33 Au35 2.7412(11)
Au33 Au45 2.9384(12)
Au33 Au44 3.0307(12)
Au33 Au43 3.1861(11)
Au34 S26 2.384(5)
Au34 Au35 2.7047(11)
Au34 Pd2 3.0029(16)
Au34 Au45 3.1197(12)
Au34 Au44 3.1739(12)
Au34 Au36 3.1943(12)
Au34 Au46 3.2603(12)
Au35 S28 2.339(5)
Au35 Pd2 2.8596(16)
Au35 Au46 2.9613(11)
Au36 S25 2.308(5)
Au36 S26 2.315(5)
Au36 Pd2 3.1959(17)
Au37 S27 2.318(5)
Au37 S28 2.318(5)
Au38 S18 2.304(5)
Au38 S19 2.305(6)
Au38 Au39 3.1545(13)
Au39 S20 2.286(5)
Au39 S19 2.304(5)
Au40 S21 2.292(5)
Au40 S22 2.293(6)
Au40 Au41 3.2360(15)
Au41 S23 2.275(8)
Au41 S22 2.319(8)
Au42 S23 2.291(6)
Au42 S24 2.294(5)
Au43 S29 2.296(5)
Au43 S30 2.312(5)
Au44 S32 2.298(6)
Au44 S31 2.300(5)
Au45 S32 2.290(6)
Au45 S33 2.298(6)
Au45 Au46 3.2339(12)
Au46 S34 2.290(5)
Au46 S33 2.316(5)
S1 C1A 1.86(2)
S2 C2A 1.86(2)
S3 C3A 1.81(2)
S4 C4A 1.83(2)
S5 C5A 1.855(19)
S6 C6A 1.89(3)
S7 C7A 1.827(17)
S8 C8A 1.84(2)
S9 C9A 1.842(19)
S10 C10A 1.82(2)
S11 C11A 1.883(18)
S12 C12A 1.84(2)
S13 C13A 1.830(17)
S14 C14A 1.851(17)
S15 C15A 1.871(19)
S16 C16A 1.86(2)
S17 C17A 1.82(2)
S18 C18A 1.84(2)
S19 C19A 1.86(3)
S20 C20A 1.87(2)
S21 C21A 1.832(19)
S22 C22A 1.86(3)
S23 C23G 1.78(4)
S23 C23A 1.96(3)
S24 C24A 1.84(2)
S25 C25A 1.81(2)
S26 C26A 1.85(2)
S27 C27A 1.84(2)
S28 C28A 1.848(19)
S29 C29A 1.83(2)
S30 C30A 1.83(2)
S31 C31A 1.828(19)
S32 C32A 1.89(4)
S33 C33A 1.86(2)
S34 C34A 1.85(2)
C1A C1F 1.51(3)
C1A C1B 1.55(3)
C1B C1C 1.55(3)
C1C C1D 1.53(3)
C1D C1E 1.503(18)
C1E C1F 1.543(17)
C2A C2F 1.52(3)
C2A C2B 1.56(3)
C2B C2C 1.55(3)
C2C C2D 1.51(3)
C2D C2E 1.52(3)
C2E C2F 1.51(4)
C3A C3F 1.50(3)
C3A C3B 1.537(16)
C3B C3C 1.51(3)
C3C C3D 1.54(4)
C3D C3E 1.53(4)
C3E C3F 1.49(3)
C4A C4B 1.53(3)
C4A C4F 1.55(3)
C4B C4C 1.51(3)
C4C C4D 1.539(17)
C4D C4E 1.51(3)
C4E C4F 1.56(3)
C5A C5F 1.49(3)
C5A C5B 1.49(3)
C5B C5C 1.54(3)
C5C C5D 1.53(4)
C5D C5E 1.49(4)
C5E C5F 1.56(3)
C6A C6B 1.50(3)
C6A C6F 1.54(3)
C6B C6C 1.52(4)
C6C C6D 1.49(4)
C6D C6E 1.56(4)
C6E C6F 1.50(4)
C7A C7B 1.507(17)
C7A C7F 1.536(16)
C7B C7C 1.55(2)
C7C C7D 1.53(3)
C7D C7E 1.52(3)
C7E C7F 1.51(3)
C8A C8B 1.51(3)
C8A C8F 1.54(3)
C8B C8C 1.51(3)
C8C C8D 1.543(17)
C8D C8E 1.53(3)
C8E C8F 1.538(17)
C9A C9B 1.52(3)
C9A C9F 1.54(3)
C9B C9C 1.54(4)
C9C C9D 1.55(3)
C9D C9E 1.49(4)
C9E C9F 1.56(3)
C10A C10F 1.50(3)
C10A C10B 1.54(2)
C10B C10C 1.51(3)
C10C C10D 1.48(3)
C10D C10E 1.51(3)
C10E C10F 1.53(3)
C11A C11F 1.51(3)
C11A C11B 1.56(3)
C11B C11C 1.56(3)
C11C C11D 1.56(3)
C11D C11E 1.49(4)
C11E C11F 1.55(3)
C12A C12B 1.54(3)
C12A C12F 1.55(3)
C12B C12C 1.52(3)
C12C C12D 1.51(3)
C12D C12E 1.53(3)
C12E C12F 1.49(3)
C13A C13F 1.55(2)
C13A C13B 1.56(3)
C13B C13C 1.537(17)
C13C C13D 1.52(3)
C13D C13E 1.50(3)
C13E C13F 1.51(3)
C14A C14B 1.52(2)
C14A C14F 1.540(17)
C14B C14C 1.53(3)
C14C C14D 1.53(4)
C14D C14E 1.534(18)
C14E C14F 1.55(3)
C15A C15F 1.507(17)
C15A C15B 1.53(3)
C15B C15C 1.53(3)
C15C C15D 1.52(4)
C15D C15E 1.54(4)
C15E C15F 1.51(3)
C16A C16F 1.51(3)
C16A C16B 1.55(3)
C16B C16C 1.53(3)
C16C C16D 1.51(4)
C16D C16E 1.54(4)
C16E C16F 1.534(18)
C17A C17F 1.52(3)
C17A C17B 1.53(3)
C17B C17C 1.539(17)
C17C C17D 1.48(3)
C17D C17E 1.50(4)
C17E C17F 1.56(3)
C18A C18B 1.54(3)
C18A C18F 1.55(3)
C18B C18C 1.53(3)
C18C C18D 1.54(3)
C18D C18E 1.52(4)
C18E C18F 1.55(4)
C19A C19B 1.49(4)
C19A C19F 1.50(3)
C19B C19C 1.532(18)
C19C C19D 1.51(4)
C19D C19E 1.510(18)
C19E C19F 1.53(3)
C20A C20B 1.51(3)
C20A C20F 1.55(3)
C20B C20C 1.52(3)
C20C C20D 1.508(18)
C20D C20E 1.509(18)
C20E C20F 1.52(4)
C21A C21F 1.52(3)
C21A C21B 1.57(3)
C21B C21C 1.54(3)
C21C C21D 1.53(4)
C21D C21E 1.51(3)
C21E C21F 1.51(3)
C22A C22B 1.51(2)
C22A C22F 1.529(19)
C22B C22C 1.50(5)
C22C C22D 1.514(19)
C22D C22E 1.53(7)
C22E C22F 1.52(5)
C23A C23F 1.524(18)
C23A C23B 1.525(18)
C23B C23C 1.532(18)
C23C C23D 1.525(19)
C23D C23E 1.540(18)
C23E C23F 1.527(18)
C23G C23H 1.524(19)
C23G C23L 1.530(19)
C23H C23I 1.538(19)
C23I C23J 1.530(19)
C23J C23K 1.54(2)
C23K C23L 1.538(19)
C24A C24F 1.50(3)
C24A C24B 1.537(17)
C24B C24C 1.51(3)
C24C C24D 1.53(3)
C24D C24E 1.54(3)
C24E C24F 1.56(3)
C25A C25F 1.49(3)
C25A C25B 1.52(4)
C25B C25C 1.534(18)
C25C C25D 1.53(5)
C25D C25E 1.50(6)
C25E C25F 1.55(4)
C26A C26F 1.509(18)
C26A C26B 1.531(18)
C26B C26C 1.507(18)
C26C C26D 1.52(6)
C26D C26E 1.49(5)
C26E C26F 1.504(18)
C27A C27B 1.48(3)
C27A C27F 1.53(3)
C27B C27C 1.52(3)
C27C C27D 1.50(3)
C27D C27E 1.52(4)
C27E C27F 1.534(17)
C28A C28B 1.50(3)
C28A C28F 1.533(17)
C28B C28C 1.52(3)
C28C C28D 1.529(18)
C28D C28E 1.53(4)
C28E C28F 1.54(3)
C29A C29F 1.50(3)
C29A C29B 1.50(3)
C29B C29C 1.50(4)
C29C C29D 1.52(4)
C29D C29E 1.512(19)
C29E C29F 1.57(4)
C30A C30F 1.51(3)
C30A C30B 1.56(3)
C30B C30C 1.53(3)
C30C C30D 1.53(3)
C30D C30E 1.53(3)
C30E C30F 1.52(3)
C31A C31F 1.51(3)
C31A C31B 1.52(3)
C31B C31C 1.51(3)
C31C C31D 1.51(4)
C31D C31E 1.52(4)
C31E C31F 1.54(4)
C32A C32B 1.51(5)
C32A C32F 1.56(5)
C32B C32C 1.514(19)
C32C C32D 1.51(5)
C32D C32E 1.47(6)
C32E C32F 1.50(5)
C33A C33B 1.49(3)
C33A C33F 1.51(3)
C33B C33C 1.55(3)
C33C C33D 1.50(4)
C33D C33E 1.51(4)
C33E C33F 1.53(4)
C34A C34F 1.51(3)
C34A C34B 1.52(3)
C34B C34C 1.55(3)
C34C C34D 1.54(3)
C34D C34E 1.55(3)
C34E C34F 1.55(3)
C50A C50B 1.3900
C50A C50F 1.3900
C50A C50G 1.49(5)
C50B C50C 1.3900
C50C C50D 1.3900
C50D C50E 1.3900
C50E C50F 1.3900
C51A C51B 1.3900
C51A C51F 1.3900
C51A C51G 1.54(6)
C51B C51C 1.3900
C51C C51D 1.3900
C51D C51E 1.3900
C51E C51F 1.3900
C52A C52B 1.3900
C52A C52F 1.3900
C52A C52G 1.55(6)
C52B C52C 1.3900
C52C C52D 1.3900
C52D C52E 1.3900
C52E C52F 1.3900

loop_
_exptl_oxdiff_crystal_face_indexfrac_h
_exptl_oxdiff_crystal_face_indexfrac_k
_exptl_oxdiff_crystal_face_indexfrac_l
_exptl_oxdiff_crystal_face_x
_exptl_oxdiff_crystal_face_y
_exptl_oxdiff_crystal_face_z
-6.7574 -13.0121 0.0665 -0.7512 -0.2747 0.6002
-3.9124 3.4568 18.5962 0.6983 0.2553 0.6688
8.0720 12.0756 -5.9350 0.5398 0.1974 -0.8183
2.5258 -5.5853 -17.6680 -0.7966 -0.2912 -0.5298
-10.7931 10.0662 0.4229 -0.3367 0.9210 0.1960
5.4240 9.9740 -15.3439 -0.0945 0.2579 -0.9615
10.9251 -9.8684 -0.7510 0.3352 -0.9168 -0.2169
